data_1569586
loop_
_publ_author_name
'Obermann, Sebastian'
'Zheng, Wenhao'
'Melidonie, Jason'
'B&#xf6;ckmann, Steffen'
'Osella, Silvio'
'Arisnabarreta, Nicol&#xe1;s'
'Guerrero-Le&#xf3;n, L Andr&#xe9;s'
'Hennersdorf, Felix'
'Beljonne, David'
'Weigand, Jan J.'
'Bonn, Mischa'
'De Feyter, Steven'
'Hansen, Michael Ryan'
'Wang, Hai I.'
'Ma, Ji'
'Feng, Xinliang'

_publ_section_title
;
 Curved graphene nanoribbons derived from tetrahydropyrene-based
 polyphenylenes <i>via</i> one-pot K-region oxidation and Scholl
 cyclization.
;
_journal_issue 32
_journal_name_full 'Chemical science'
_journal_page_first 8607
_journal_page_last 8614
_journal_paper_doi 10.1039/d3sc02824k
_journal_volume 14
_journal_year 2023
_chemical_formula_moiety '1.301(C S2), C178 H134'
_chemical_formula_sum 'C183 H134 S10'
_chemical_formula_weight 2653.49
_space_group_crystal_system monoclinic
_space_group_IT_number 14
_space_group_name_Hall '-P 2ybc'
_space_group_name_H-M_alt 'P 1 21/c 1'
_atom_sites_solution_hydrogens geom
_atom_sites_solution_primary dual
_audit_creation_date 2022-07-12
_audit_creation_method
;
Olex2 1.5
(compiled 2022.04.07 svn.rca3783a0 for OlexSys, GUI svn.r6498)
;
_audit_update_record
;
2022-12-15 deposited with the CCDC.	2023-06-20 downloaded from the CCDC.
;
_cell_angle_alpha 90
_cell_angle_beta 101.217(2)
_cell_angle_gamma 90
_cell_formula_units_Z 4
_cell_length_a 23.6811(6)
_cell_length_b 28.4303(9)
_cell_length_c 21.9446(4)
_cell_measurement_reflns_used 9313
_cell_measurement_temperature 100.00(10)
_cell_measurement_theta_max 73.3320
_cell_measurement_theta_min 2.5560
_cell_volume 14492.2(7)
_computing_cell_refinement 'CrysAlisPro 1.171.42.49 (Rigaku OD, 2022)'
_computing_data_collection 'CrysAlisPro 1.171.42.49 (Rigaku OD, 2022)'
_computing_data_reduction 'CrysAlisPro 1.171.42.49 (Rigaku OD, 2022)'
_computing_molecular_graphics 'Olex2 1.5 (Dolomanov et al., 2009)'
_computing_publication_material 'Olex2 1.5 (Dolomanov et al., 2009)'
_computing_structure_refinement 'SHELXL 2018/3 (Sheldrick, 2015)'
_computing_structure_solution 'SHELXT 2018/2 (Sheldrick, 2018)'
_diffrn_ambient_environment N~2~
_diffrn_ambient_temperature 100.00(10)
_diffrn_detector 'CCD plate'
_diffrn_detector_area_resol_mean 10.5700
_diffrn_detector_type AtlasS2
_diffrn_measured_fraction_theta_full 0.993
_diffrn_measured_fraction_theta_max 0.993
_diffrn_measurement_details
;
List of Runs (angles in degrees, time in seconds):

  # Type    Start    End  Width  t~exp~   \w     \q     \k     \f   Frames
#--------------------------------------------------------------------------
  1  \w     90.00 115.00   0.50   15.00    --   42.50  37.00 108.00   50
  2  \w     51.00  79.00   0.50   15.00    --   42.50  37.00 108.00   56
  3  \w     -7.00  18.00   0.50   15.00    --   42.50 -37.00 -47.00   50
  4  \w     96.00 128.00   0.50   60.00    --  111.00 -37.00 -47.00   64
  5  \w     38.00  88.00   0.50   60.00    --  111.00 -37.00 -47.00  100
  6  \w    115.00 169.00   0.50   60.00    --  111.00  37.00 108.00  108
  7  \w   -111.00 -16.00   0.50   15.00    --  -38.50 -37.00 -47.00  190
  8  \w    -26.00  29.00   0.50   15.00    --  -38.50  38.00 -60.00  110
  9  \w    -43.00  -5.00   0.50   15.00    --  -38.50  37.00 108.00   76
 10  \w     47.00 114.00   0.50   15.00    --   42.50  38.00-180.00  134
 11  \w     17.00 112.00   0.50   15.00    --   42.50  57.00 -90.00  190
 12  \w     22.00  89.00   0.50   15.00    --   42.50  38.00 -90.00  134
 13  \w     33.00  95.00   0.50   15.00    --   42.50-125.00 150.00  124
 14  \w     17.00  58.00   0.50   15.00    --   42.50  57.00-120.00   82
 15  \w     54.00  97.00   0.50   15.00    --   42.50-125.00 -60.00   86
 16  \w     83.00 111.00   0.50   60.00    --  111.00  62.00-129.34   56
 17  \w    138.00 166.00   0.50   60.00    --  111.00  61.00-180.00   56
 18  \w     83.00 110.00   0.50   60.00    --  111.00  61.00-180.00   54
 19  \w     85.00 168.00   0.50   60.00    --  111.00  56.00-151.02  166
 20  \w     42.00  90.00   0.50   60.00    --  111.00-125.00-120.00   96
 21  \w     91.00 119.00   0.50   60.00    --  111.00 -45.00-120.00   56
 22  \w     32.00  71.00   0.50   60.00    --  111.00 -94.00 -90.00   78
 23  \w    135.00 169.00   0.50   60.00    --  111.00  61.00 -90.00   68
 24  \w     83.00 110.00   0.50   60.00    --  111.00  65.00-171.47   54
 25  \w    103.00 131.00   0.50   60.00    --  111.00 125.00  90.00   56
 26  \w     87.00 116.00   0.50   60.00    --  111.00  61.00 -90.00   58
 27  \w     43.00 136.00   0.50   60.00    --  111.00 -61.00  60.00  186
 28  \w     87.00 113.00   0.50   60.00    --  111.00  45.00-180.00   52
 29  \w     83.00 111.00   0.50   60.00    --  111.00  61.00-120.00   56
 30  \w     87.00 155.00   0.50   60.00    --  111.00  45.00-120.00  136
 31  \w     83.00 111.00   0.50   60.00    --  111.00  62.00 -96.65   56
 32  \w     43.00  68.00   0.50   60.00    --  111.00 -61.00 -90.00   50
;
_diffrn_measurement_device 'four-circle diffractometer'
_diffrn_measurement_device_type 'SuperNova, Dual, Cu at home/near, AtlasS2'
_diffrn_measurement_method '\w scans'
_diffrn_orient_matrix_type 'CrysAlisPro convention (1999,Acta A55,543-557)'
_diffrn_orient_matrix_UB_11 -0.0583850000
_diffrn_orient_matrix_UB_12 0.0219379000
_diffrn_orient_matrix_UB_13 -0.0295714000
_diffrn_orient_matrix_UB_21 0.0238502000
_diffrn_orient_matrix_UB_22 0.0125699000
_diffrn_orient_matrix_UB_23 -0.0584026000
_diffrn_orient_matrix_UB_31 -0.0204774000
_diffrn_orient_matrix_UB_32 -0.0478911000
_diffrn_orient_matrix_UB_33 -0.0288652000
_diffrn_radiation_monochromator mirror
_diffrn_radiation_probe x-ray
_diffrn_radiation_type 'Cu K\a'
_diffrn_radiation_wavelength 1.54184
_diffrn_reflns_av_R_equivalents 0.0908
_diffrn_reflns_av_unetI/netI 0.0673
_diffrn_reflns_Laue_measured_fraction_full 0.993
_diffrn_reflns_Laue_measured_fraction_max 0.993
_diffrn_reflns_limit_h_max 27
_diffrn_reflns_limit_h_min -28
_diffrn_reflns_limit_k_max 33
_diffrn_reflns_limit_k_min -33
_diffrn_reflns_limit_l_max 24
_diffrn_reflns_limit_l_min -26
_diffrn_reflns_number 112827
_diffrn_reflns_point_group_measured_fraction_full 0.993
_diffrn_reflns_point_group_measured_fraction_max 0.993
_diffrn_reflns_theta_full 67.080
_diffrn_reflns_theta_max 67.080
_diffrn_reflns_theta_min 2.456
_diffrn_source 'micro-focus sealed X-ray tube'
_diffrn_source_type 'SuperNova (Cu) X-ray Source'
_exptl_absorpt_coefficient_mu 1.828
_exptl_absorpt_correction_T_max 0.984
_exptl_absorpt_correction_T_min 0.826
_exptl_absorpt_correction_type gaussian
_exptl_absorpt_process_details
;
CrysAlisPro 1.171.42.49 (Rigaku Oxford Diffraction, 2022)
Numerical absorption correction based on gaussian integration over
a multifaceted crystal model
Empirical absorption correction using spherical harmonics,
implemented in SCALE3 ABSPACK scaling algorithm.
;
_exptl_crystal_colour 'clear orange'
_exptl_crystal_colour_lustre clear
_exptl_crystal_colour_primary orange
_exptl_crystal_density_diffrn 1.216
_exptl_crystal_description block
_exptl_crystal_F_000 5568
_exptl_crystal_size_max 0.173
_exptl_crystal_size_mid 0.09
_exptl_crystal_size_min 0.051
_refine_diff_density_max 0.723
_refine_diff_density_min -0.408
_refine_diff_density_rms 0.066
_refine_ls_extinction_method none
_refine_ls_goodness_of_fit_ref 1.023
_refine_ls_hydrogen_treatment constr
_refine_ls_matrix_type full
_refine_ls_number_parameters 1689
_refine_ls_number_reflns 25693
_refine_ls_number_restraints 4
_refine_ls_restrained_S_all 1.023
_refine_ls_R_factor_all 0.1636
_refine_ls_R_factor_gt 0.0902
_refine_ls_shift/su_max 0.001
_refine_ls_shift/su_mean 0.000
_refine_ls_structure_factor_coef Fsqd
_refine_ls_weighting_details 'w=1/[\s^2^(Fo^2^)+(0.1181P)^2^+19.5903P] where P=(Fo^2^+2Fc^2^)/3'
_refine_ls_weighting_scheme calc
_refine_ls_wR_factor_gt 0.2334
_refine_ls_wR_factor_ref 0.2928
_reflns_Friedel_coverage 0.000
_reflns_number_gt 13105
_reflns_number_total 25693
_reflns_threshold_expression 'I > 2\s(I)'
_cod_data_source_file d3sc02824k2.cif
_cod_data_source_block 1
_cod_depositor_comments 'Adding full bibliography for 1569585--1569586.cif.'
_cod_database_code 1569586
_shelx_shelxl_version_number 2018/3
_chemical_oxdiff_formula C183H134S10
_shelx_space_group_comment
;
The symmetry employed for this shelxl refinement is uniquely defined
by the following loop, which should always be used as a source of
symmetry information in preference to the above space-group names.
They are only intended as comments.
;
_shelx_estimated_absorpt_t_max 0.913
_shelx_estimated_absorpt_t_min 0.743
_olex2_refinement_description
;
1. Fixed Uiso
 At 1.2 times of:
  All C(H) groups
 At 1.5 times of:
  All C(H,H,H) groups
2. Restrained distances
 H12G-H15H_$1
 -2.1 with sigma of 0.02
3. Same fragment restrains
{S2, S1, C179} sigma for 1-2: 0.02, 1-3: 0.02
as in
{S3, S4, C180}
4. Others
 Sof(S2)=Sof(S1)=Sof(C179)=FVAR(1)
 Sof(S3)=Sof(S4)=Sof(C180)=FVAR(2)
5.a Aromatic/amide H refined with riding coordinates:
 C1(H1), C2(H2), C6(H6), C7(H7), C20(H20), C22(H22), C25(H25), C27(H27),
 C31(H31), C33(H33), C42(H42), C44(H44), C47(H47), C49(H49), C56(H56), C58(H58),
  C65(H65), C67(H67), C75(H75), C77(H77), C82(H82), C84(H84), C88(H88),
 C90(H90), C97(H97), C99(H99), C112(H112), C116(H116), C118(H118), C123(H123),
 C132(H132), C136(H136), C138(H138), C143(H143), C146(H146), C148(H148),
 C151(H151), C153(H153), C158(H158), C160(H160), C163(H163), C165(H165),
 C172(H172), C174(H174)
5.b Idealised Me refined as rotating group:
 C51(H51A,H51B,H51C), C52(H52A,H52B,H52C), C53(H53A,H53B,H53C), C60(H60A,H60B,
 H60C), C61(H61A,H61B,H61C), C62(H62A,H62B,H62C), C69(H69A,H69B,H69C), C70(H70A,
 H70B,H70C), C71(H71A,H71B,H71C), C79(H79A,H79B,H79C), C80(H80A,H80B,H80C),
 C81(H81A,H81B,H81C), C92(H92A,H92B,H92C), C93(H93A,H93B,H93C), C94(H94A,H94B,
 H94C), C120(H12A,H12B,H12C), C121(H12D,H12E,H12F), C122(H12G,H12H,H12I),
 C140(H14A,H14B,H14C), C141(H14D,H14E,H14F), C142(H14G,H14H,H14I), C155(H15A,
 H15B,H15C), C156(H15D,H15E,H15F), C157(H15G,H15H,H15I), C167(H16A,H16B,H16C),
 C168(H16D,H16E,H16F), C169(H16G,H16H,H16I), C176(H17A,H17B,H17C), C177(H17D,
 H17E,H17F), C178(H17G,H17H,H17I)
;
_olex2_submission_special_instructions 'No special instructions were received'
_oxdiff_exptl_absorpt_empirical_details
;
Empirical correction (ABSPACK) includes:
- Absorption correction using spherical harmonics
- Frame scaling
;
_oxdiff_exptl_absorpt_empirical_full_max 1.320
_oxdiff_exptl_absorpt_empirical_full_min 0.755

loop_
_space_group_symop_operation_xyz
'x, y, z'
'-x, y+1/2, -z+1/2'
'-x, -y, -z'
'x, -y-1/2, z-1/2'

loop_
_atom_site_label
_atom_site_type_symbol
_atom_site_fract_x
_atom_site_fract_y
_atom_site_fract_z
_atom_site_U_iso_or_equiv
_atom_site_adp_type
_atom_site_occupancy
_atom_site_site_symmetry_order
_atom_site_calc_flag
_atom_site_refinement_flags_posn
_atom_site_refinement_flags_adp
_atom_site_refinement_flags_occupancy
_atom_site_disorder_assembly
_atom_site_disorder_group
S2 S 0.48073(10) 0.23051(9) 0.69450(10) 0.0989(9) Uani 0.853(4) 1 d D . P . .
S1 S 0.52813(9) 0.24192(8) 0.57373(10) 0.0831(7) Uani 0.853(4) 1 d D . P . .
C179 C 0.5044(3) 0.2359(3) 0.6337(3) 0.075(2) Uani 0.853(4) 1 d D . P . .
C1 C 0.3354(2) 0.36923(18) 0.8082(2) 0.0490(12) Uani 1 1 d . . . . .
H1 H 0.324332 0.376698 0.846424 0.059 Uiso 1 1 calc R U . . .
C2 C 0.2950(2) 0.36874(18) 0.75634(19) 0.0458(11) Uani 1 1 d . . . . .
H2 H 0.255982 0.374204 0.759093 0.055 Uiso 1 1 calc R U . . .
C3 C 0.3092(2) 0.36013(18) 0.69642(19) 0.0457(11) Uani 1 1 d . . . . .
C4 C 0.3678(2) 0.36161(18) 0.6939(2) 0.0466(11) Uani 1 1 d . . . . .
C5 C 0.3850(2) 0.36514(17) 0.63497(19) 0.0449(11) Uani 1 1 d . . . . .
C6 C 0.4442(2) 0.37448(17) 0.63599(19) 0.0459(11) Uani 1 1 d . . . . .
H6 H 0.455639 0.383342 0.598437 0.055 Uiso 1 1 calc R U . . .
C7 C 0.4851(2) 0.37118(17) 0.68881(19) 0.0448(11) Uani 1 1 d . . . . .
H7 H 0.524177 0.377140 0.686752 0.054 Uiso 1 1 calc R U . . .
C8 C 0.4709(2) 0.35891(17) 0.74771(19) 0.0428(10) Uani 1 1 d . . . . .
C9 C 0.5127(2) 0.35269(17) 0.80243(18) 0.0418(10) Uani 1 1 d . . . . .
C10 C 0.4956(2) 0.35598(17) 0.86010(19) 0.0428(10) Uani 1 1 d . . . . .
C11 C 0.5384(2) 0.36317(16) 0.91590(19) 0.0410(10) Uani 1 1 d . . . . .
C12 C 0.52099(19) 0.37137(16) 0.97324(18) 0.0402(10) Uani 1 1 d . . . . .
C13 C 0.5623(2) 0.38430(16) 1.02605(18) 0.0404(10) Uani 1 1 d . . . . .
C14 C 0.62069(19) 0.38711(16) 1.02330(18) 0.0392(10) Uani 1 1 d . . . . .
C15 C 0.63909(19) 0.37617(16) 0.96704(18) 0.0393(10) Uani 1 1 d . . . . .
C16 C 0.59737(19) 0.36525(16) 0.91370(18) 0.0395(10) Uani 1 1 d . . . . .
C17 C 0.61509(19) 0.35333(16) 0.85615(18) 0.0401(10) Uani 1 1 d . . . . .
C18 C 0.6744(2) 0.34875(16) 0.85505(19) 0.0419(10) Uani 1 1 d . . . . .
C19 C 0.71760(19) 0.36246(17) 0.90925(19) 0.0420(10) Uani 1 1 d . . . . .
C20 C 0.77614(19) 0.36339(18) 0.9076(2) 0.0469(11) Uani 1 1 d . . . . .
H20 H 0.788365 0.354745 0.870391 0.056 Uiso 1 1 calc R U . . .
C21 C 0.8169(2) 0.3766(2) 0.9589(2) 0.0531(12) Uani 1 1 d . . . . .
C22 C 0.7985(2) 0.38872(19) 1.0134(2) 0.0511(12) Uani 1 1 d . . . . .
H22 H 0.826483 0.396415 1.049276 0.061 Uiso 1 1 calc R U . . .
C23 C 0.7408(2) 0.38989(17) 1.01715(19) 0.0442(11) Uani 1 1 d . . . . .
C24 C 0.7219(2) 0.40398(17) 1.07417(19) 0.0439(11) Uani 1 1 d . . . . .
C25 C 0.7608(2) 0.42025(17) 1.1262(2) 0.0466(11) Uani 1 1 d . . . . .
H25 H 0.800559 0.421756 1.124694 0.056 Uiso 1 1 calc R U . . .
C26 C 0.7426(2) 0.43433(17) 1.18010(19) 0.0428(10) Uani 1 1 d . . . . .
C27 C 0.6851(2) 0.43152(18) 1.1812(2) 0.0493(12) Uani 1 1 d . . . . .
H27 H 0.672738 0.440853 1.218057 0.059 Uiso 1 1 calc R U . . .
C28 C 0.6438(2) 0.41575(17) 1.13142(18) 0.0433(11) Uani 1 1 d . . . . .
C29 C 0.6628(2) 0.40187(17) 1.07637(19) 0.0429(10) Uani 1 1 d . . . . .
C30 C 0.5829(2) 0.41349(17) 1.13394(19) 0.0430(10) Uani 1 1 d . . . . .
C31 C 0.5626(2) 0.42954(17) 1.18612(19) 0.0463(11) Uani 1 1 d . . . . .
H31 H 0.589087 0.441936 1.220453 0.056 Uiso 1 1 calc R U . . .
C32 C 0.5048(2) 0.42771(18) 1.1887(2) 0.0479(11) Uani 1 1 d . . . . .
C33 C 0.4660(2) 0.40729(17) 1.14032(19) 0.0435(11) Uani 1 1 d . . . . .
H33 H 0.426665 0.404398 1.143098 0.052 Uiso 1 1 calc R U . . .
C34 C 0.4849(2) 0.39086(16) 1.08718(19) 0.0424(10) Uani 1 1 d . . . . .
C35 C 0.54305(19) 0.39580(17) 1.08333(18) 0.0409(10) Uani 1 1 d . . . . .
C36 C 0.44425(19) 0.37016(17) 1.03557(18) 0.0430(11) Uani 1 1 d . . . . .
C37 C 0.46194(19) 0.36506(16) 0.97742(19) 0.0404(10) Uani 1 1 d . . . . .
C38 C 0.42136(19) 0.35049(17) 0.92579(19) 0.0418(10) Uani 1 1 d . . . . .
C39 C 0.4365(2) 0.35478(17) 0.86359(19) 0.0441(11) Uani 1 1 d . . . . .
C40 C 0.3943(2) 0.35909(18) 0.80878(19) 0.0451(11) Uani 1 1 d . . . . .
C41 C 0.4113(2) 0.35970(17) 0.75015(19) 0.0444(11) Uani 1 1 d . . . . .
C42 C 0.3686(2) 0.33215(17) 0.93452(19) 0.0453(11) Uani 1 1 d . . . . .
H42 H 0.343142 0.318518 0.900233 0.054 Uiso 1 1 calc R U . . .
C43 C 0.3525(2) 0.33345(18) 0.9923(2) 0.0468(11) Uani 1 1 d . . . . .
C44 C 0.3903(2) 0.35441(17) 1.0411(2) 0.0469(11) Uani 1 1 d . . . . .
H44 H 0.378620 0.358057 1.079826 0.056 Uiso 1 1 calc R U . . .
C45 C 0.2962(2) 0.31297(18) 0.9997(2) 0.0478(11) Uani 1 1 d . . . . .
C46 C 0.2951(2) 0.27642(19) 1.0426(2) 0.0499(12) Uani 1 1 d . . . . .
C47 C 0.2426(2) 0.25686(19) 1.0477(2) 0.0550(13) Uani 1 1 d . . . . .
H47 H 0.241937 0.232079 1.076587 0.066 Uiso 1 1 calc R U . . .
C48 C 0.1907(2) 0.2722(2) 1.0120(2) 0.0575(13) Uani 1 1 d . . . . .
C49 C 0.1933(2) 0.3090(2) 0.9709(2) 0.0612(14) Uani 1 1 d . . . . .
H49 H 0.158420 0.320252 0.946232 0.073 Uiso 1 1 calc R U . . .
C50 C 0.2445(2) 0.3299(2) 0.9645(2) 0.0533(12) Uani 1 1 d . . . . .
C51 C 0.2412(2) 0.3702(2) 0.9196(2) 0.0611(14) Uani 1 1 d . . . . .
H51A H 0.244773 0.358191 0.878671 0.092 Uiso 1 1 calc R U . . .
H51B H 0.272474 0.392388 0.934442 0.092 Uiso 1 1 calc R U . . .
H51C H 0.204083 0.386201 0.916456 0.092 Uiso 1 1 calc R U . . .
C52 C 0.1342(3) 0.2497(2) 1.0176(3) 0.0767(18) Uani 1 1 d . . . . .
H52A H 0.102889 0.272346 1.005286 0.115 Uiso 1 1 calc R U . . .
H52B H 0.135658 0.240044 1.060783 0.115 Uiso 1 1 calc R U . . .
H52C H 0.127426 0.222047 0.990508 0.115 Uiso 1 1 calc R U . . .
C53 C 0.3490(2) 0.2581(2) 1.0839(2) 0.0561(13) Uani 1 1 d . . . . .
H53A H 0.339719 0.229952 1.105884 0.084 Uiso 1 1 calc R U . . .
H53B H 0.364889 0.282297 1.114222 0.084 Uiso 1 1 calc R U . . .
H53C H 0.377411 0.250038 1.058577 0.084 Uiso 1 1 calc R U . . .
C54 C 0.4855(2) 0.44735(18) 1.2444(2) 0.0497(12) Uani 1 1 d . . . . .
C55 C 0.4969(2) 0.42239(19) 1.3002(2) 0.0549(13) Uani 1 1 d . . . . .
C56 C 0.4792(3) 0.4415(2) 1.3520(2) 0.0629(15) Uani 1 1 d . . . . .
H56 H 0.486756 0.424814 1.390152 0.075 Uiso 1 1 calc R U . . .
C57 C 0.4508(3) 0.4843(2) 1.3490(3) 0.0702(16) Uani 1 1 d . . . . .
C58 C 0.4404(3) 0.5086(2) 1.2937(3) 0.0680(15) Uani 1 1 d . . . . .
H58 H 0.420637 0.537834 1.291497 0.082 Uiso 1 1 calc R U . . .
C59 C 0.4583(2) 0.4915(2) 1.2407(2) 0.0610(14) Uani 1 1 d . . . . .
C60 C 0.4508(3) 0.5207(2) 1.1820(3) 0.0736(17) Uani 1 1 d . . . . .
H60A H 0.488647 0.528570 1.173109 0.110 Uiso 1 1 calc R U . . .
H60B H 0.430074 0.549758 1.187657 0.110 Uiso 1 1 calc R U . . .
H60C H 0.428713 0.502781 1.147220 0.110 Uiso 1 1 calc R U . . .
C61 C 0.4292(3) 0.5030(3) 1.4051(3) 0.095(2) Uani 1 1 d . . . . .
H61A H 0.392917 0.487432 1.408103 0.142 Uiso 1 1 calc R U . . .
H61B H 0.422823 0.537012 1.400591 0.142 Uiso 1 1 calc R U . . .
H61C H 0.457873 0.496727 1.442847 0.142 Uiso 1 1 calc R U . . .
C62 C 0.5295(3) 0.3772(2) 1.3058(2) 0.0757(18) Uani 1 1 d . . . . .
H62A H 0.509160 0.354477 1.275682 0.113 Uiso 1 1 calc R U . . .
H62B H 0.532590 0.364644 1.347903 0.113 Uiso 1 1 calc R U . . .
H62C H 0.568126 0.382677 1.297419 0.113 Uiso 1 1 calc R U . . .
C63 C 0.7831(2) 0.45523(19) 1.2348(2) 0.0515(12) Uani 1 1 d . . . . .
C64 C 0.7979(2) 0.50207(19) 1.2343(2) 0.0548(13) Uani 1 1 d . . . . .
C65 C 0.8321(3) 0.5214(2) 1.2864(2) 0.0661(15) Uani 1 1 d . . . . .
H65 H 0.843289 0.553458 1.285918 0.079 Uiso 1 1 calc R U . . .
C66 C 0.8506(3) 0.4944(2) 1.3398(2) 0.0617(14) Uani 1 1 d . . . . .
C67 C 0.8352(2) 0.4483(2) 1.3390(2) 0.0545(13) Uani 1 1 d . . . . .
H67 H 0.848326 0.429819 1.375049 0.065 Uiso 1 1 calc R U . . .
C68 C 0.8012(2) 0.4273(2) 1.2879(2) 0.0567(13) Uani 1 1 d . . . . .
C69 C 0.7817(3) 0.3778(2) 1.2902(3) 0.084(2) Uani 1 1 d . . . . .
H69A H 0.741222 0.377293 1.294263 0.127 Uiso 1 1 calc R U . . .
H69B H 0.805212 0.361870 1.325888 0.127 Uiso 1 1 calc R U . . .
H69C H 0.785789 0.361624 1.251844 0.127 Uiso 1 1 calc R U . . .
C70 C 0.8875(3) 0.5166(2) 1.3978(3) 0.0780(19) Uani 1 1 d . . . . .
H70A H 0.864860 0.519109 1.430535 0.117 Uiso 1 1 calc R U . . .
H70B H 0.899923 0.548071 1.387569 0.117 Uiso 1 1 calc R U . . .
H70C H 0.921424 0.496919 1.412295 0.117 Uiso 1 1 calc R U . . .
C71 C 0.7765(3) 0.5323(2) 1.1783(2) 0.0698(16) Uani 1 1 d . . . . .
H71A H 0.787658 0.518081 1.141702 0.105 Uiso 1 1 calc R U . . .
H71B H 0.793427 0.563728 1.185148 0.105 Uiso 1 1 calc R U . . .
H71C H 0.734453 0.534641 1.171598 0.105 Uiso 1 1 calc R U . . .
C72 C 0.6991(2) 0.37646(16) 0.96452(19) 0.0423(10) Uani 1 1 d . . . . .
C73 C 0.8799(2) 0.3772(2) 0.9576(2) 0.0573(14) Uani 1 1 d . . . . .
C74 C 0.9024(2) 0.4143(2) 0.9266(2) 0.0686(17) Uani 1 1 d . . . . .
C75 C 0.9622(3) 0.4166(3) 0.9300(3) 0.0776(19) Uani 1 1 d . . . . .
H75 H 0.978087 0.441361 0.909631 0.093 Uiso 1 1 calc R U . . .
C76 C 0.9980(3) 0.3830(3) 0.9626(3) 0.0769(18) Uani 1 1 d . . . . .
C77 C 0.9751(2) 0.3470(3) 0.9905(3) 0.0736(18) Uani 1 1 d . . . . .
H77 H 1.000196 0.323641 1.011498 0.088 Uiso 1 1 calc R U . . .
C78 C 0.9163(2) 0.3430(2) 0.9896(2) 0.0622(15) Uani 1 1 d . . . . .
C79 C 0.8942(3) 0.3036(2) 1.0228(3) 0.0731(16) Uani 1 1 d . . . . .
H79A H 0.883537 0.315416 1.060985 0.110 Uiso 1 1 calc R U . . .
H79B H 0.924090 0.279483 1.033326 0.110 Uiso 1 1 calc R U . . .
H79C H 0.860229 0.289787 0.996034 0.110 Uiso 1 1 calc R U . . .
C80 C 1.0631(3) 0.3871(3) 0.9681(4) 0.111(3) Uani 1 1 d . . . . .
H80A H 1.080253 0.399849 1.009018 0.167 Uiso 1 1 calc R U . . .
H80B H 1.071429 0.408179 0.935650 0.167 Uiso 1 1 calc R U . . .
H80C H 1.079276 0.355947 0.963182 0.167 Uiso 1 1 calc R U . . .
C81 C 0.8639(3) 0.4508(3) 0.8895(3) 0.090(2) Uani 1 1 d . . . . .
H81A H 0.844428 0.437080 0.850031 0.135 Uiso 1 1 calc R U . . .
H81B H 0.887220 0.477720 0.881248 0.135 Uiso 1 1 calc R U . . .
H81C H 0.835170 0.461364 0.913144 0.135 Uiso 1 1 calc R U . . .
C82 C 0.69059(19) 0.32985(17) 0.80167(19) 0.0436(10) Uani 1 1 d . . . . .
H82 H 0.730296 0.326773 0.800412 0.052 Uiso 1 1 calc R U . . .
C83 C 0.64988(19) 0.31569(17) 0.7511(2) 0.0444(11) Uani 1 1 d . . . . .
C84 C 0.5919(2) 0.32313(17) 0.7513(2) 0.0459(11) Uani 1 1 d . . . . .
H84 H 0.564034 0.313762 0.716249 0.055 Uiso 1 1 calc R U . . .
C85 C 0.57356(19) 0.34408(17) 0.80189(19) 0.0425(11) Uani 1 1 d . . . . .
C86 C 0.6700(2) 0.29319(19) 0.6972(2) 0.0518(12) Uani 1 1 d . . . . .
C87 C 0.6913(2) 0.3217(2) 0.6549(2) 0.0572(13) Uani 1 1 d . . . . .
C88 C 0.7159(3) 0.3003(2) 0.6089(3) 0.0682(16) Uani 1 1 d . . . . .
H88 H 0.730656 0.319670 0.580403 0.082 Uiso 1 1 calc R U . . .
C89 C 0.7194(2) 0.2524(2) 0.6035(3) 0.0662(16) Uani 1 1 d . . . . .
C90 C 0.6953(3) 0.2255(2) 0.6437(3) 0.0668(16) Uani 1 1 d . . . . .
H90 H 0.694666 0.192278 0.638432 0.080 Uiso 1 1 calc R U . . .
C91 C 0.6718(2) 0.2444(2) 0.6917(2) 0.0568(13) Uani 1 1 d . . . . .
C92 C 0.6493(3) 0.2129(2) 0.7366(3) 0.0838(19) Uani 1 1 d . . . . .
H92A H 0.651422 0.180052 0.723616 0.126 Uiso 1 1 calc R U . . .
H92B H 0.609212 0.221069 0.737071 0.126 Uiso 1 1 calc R U . . .
H92C H 0.672690 0.217024 0.778251 0.126 Uiso 1 1 calc R U . . .
C93 C 0.7496(3) 0.2301(3) 0.5562(3) 0.091(2) Uani 1 1 d . . . . .
H93A H 0.764047 0.254724 0.532050 0.136 Uiso 1 1 calc R U . . .
H93B H 0.722456 0.210017 0.528339 0.136 Uiso 1 1 calc R U . . .
H93C H 0.781897 0.211003 0.577664 0.136 Uiso 1 1 calc R U . . .
C94 C 0.6897(3) 0.3741(2) 0.6589(3) 0.090(2) Uani 1 1 d . . . . .
H94A H 0.704739 0.387798 0.624323 0.135 Uiso 1 1 calc R U . . .
H94B H 0.713365 0.384374 0.698350 0.135 Uiso 1 1 calc R U . . .
H94C H 0.649876 0.384479 0.656707 0.135 Uiso 1 1 calc R U . . .
C95 C 0.3424(2) 0.36470(18) 0.57963(19) 0.0455(11) Uani 1 1 d . . . . .
C96 C 0.3574(2) 0.36278(17) 0.51753(19) 0.0438(11) Uani 1 1 d . . . . .
C97 C 0.40892(19) 0.34436(17) 0.5071(2) 0.0443(11) Uani 1 1 d . . . . .
H97 H 0.434486 0.329993 0.540697 0.053 Uiso 1 1 calc R U . . .
C98 C 0.4246(2) 0.34624(17) 0.4484(2) 0.0461(11) Uani 1 1 d . . . . .
C99 C 0.3863(2) 0.36798(17) 0.40084(19) 0.0450(11) Uani 1 1 d . . . . .
H99 H 0.397568 0.372224 0.361938 0.054 Uiso 1 1 calc R U . . .
C100 C 0.3326(2) 0.38375(17) 0.40742(19) 0.0437(11) Uani 1 1 d . . . . .
C101 C 0.3158(2) 0.37873(17) 0.46619(18) 0.0437(11) Uani 1 1 d . . . . .
C102 C 0.2573(2) 0.38519(16) 0.47174(18) 0.0418(10) Uani 1 1 d . . . . .
C103 C 0.2155(2) 0.39901(17) 0.41977(19) 0.0446(11) Uani 1 1 d . . . . .
C104 C 0.1571(2) 0.40070(17) 0.42389(19) 0.0443(11) Uani 1 1 d . . . . .
C105 C 0.1399(2) 0.38815(17) 0.48020(19) 0.0431(11) Uani 1 1 d . . . . .
C106 C 0.1821(2) 0.37552(17) 0.53272(18) 0.0418(10) Uani 1 1 d . . . . .
C107 C 0.16385(19) 0.36038(17) 0.58867(19) 0.0426(11) Uani 1 1 d . . . . .
C108 C 0.20648(19) 0.34759(17) 0.64156(19) 0.0441(11) Uani 1 1 d . . . . .
C109 C 0.2669(2) 0.35735(17) 0.64131(19) 0.0451(11) Uani 1 1 d . . . . .
C110 C 0.2835(2) 0.36447(17) 0.58280(19) 0.0436(11) Uani 1 1 d . . . . .
C111 C 0.2407(2) 0.37436(17) 0.52883(19) 0.0439(11) Uani 1 1 d . . . . .
C112 C 0.1887(2) 0.32237(18) 0.6894(2) 0.0498(12) Uani 1 1 d . . . . .
H112 H 0.216760 0.311230 0.723211 0.060 Uiso 1 1 calc R U . . .
C113 C 0.1312(2) 0.31337(18) 0.6884(2) 0.0496(12) Uani 1 1 d . . . . .
C114 C 0.1121(2) 0.2847(2) 0.7385(2) 0.0526(13) Uani 1 1 d . . . . .
C115 C 0.0898(3) 0.3077(2) 0.7846(2) 0.0660(15) Uani 1 1 d . . . . .
C116 C 0.0667(3) 0.2820(2) 0.8275(3) 0.0746(17) Uani 1 1 d . . . . .
H116 H 0.050947 0.298011 0.858371 0.090 Uiso 1 1 calc R U . . .
C117 C 0.0662(3) 0.2334(2) 0.8262(3) 0.0693(16) Uani 1 1 d . . . . .
C118 C 0.0898(3) 0.2112(2) 0.7817(3) 0.0725(17) Uani 1 1 d . . . . .
H118 H 0.090593 0.177755 0.780988 0.087 Uiso 1 1 calc R U . . .
C119 C 0.1127(2) 0.2360(2) 0.7377(3) 0.0631(14) Uani 1 1 d . . . . .
C120 C 0.1360(3) 0.2095(3) 0.6883(4) 0.097(2) Uani 1 1 d . . . . .
H12A H 0.174605 0.221168 0.686568 0.145 Uiso 1 1 calc R U . . .
H12B H 0.110517 0.214245 0.647901 0.145 Uiso 1 1 calc R U . . .
H12C H 0.138044 0.175903 0.698420 0.145 Uiso 1 1 calc R U . . .
C121 C 0.0374(3) 0.2061(3) 0.8718(3) 0.097(2) Uani 1 1 d . . . . .
H12D H 0.018417 0.228119 0.895601 0.145 Uiso 1 1 calc R U . . .
H12E H 0.066657 0.188149 0.900316 0.145 Uiso 1 1 calc R U . . .
H12F H 0.008840 0.184378 0.848823 0.145 Uiso 1 1 calc R U . . .
C122 C 0.0884(4) 0.3599(2) 0.7883(3) 0.103(3) Uani 1 1 d . . . . .
H12G H 0.062015 0.372356 0.751943 0.155 Uiso 1 1 calc DR U . . .
H12H H 0.127157 0.372418 0.789358 0.155 Uiso 1 1 calc R U . . .
H12I H 0.075206 0.369299 0.826179 0.155 Uiso 1 1 calc R U . . .
C123 C 0.0893(2) 0.33138(19) 0.6404(2) 0.0514(12) Uani 1 1 d . . . . .
H123 H 0.049709 0.327691 0.641727 0.062 Uiso 1 1 calc R U . . .
C124 C 0.1053(2) 0.35483(18) 0.59029(19) 0.0474(11) Uani 1 1 d . . . . .
C125 C 0.06215(19) 0.37201(17) 0.53837(19) 0.0439(11) Uani 1 1 d . . . . .
C126 C 0.0796(2) 0.38778(17) 0.48339(19) 0.0442(11) Uani 1 1 d . . . . .
C127 C 0.03726(19) 0.40288(18) 0.43237(19) 0.0451(11) Uani 1 1 d . . . . .
C128 C 0.0554(2) 0.41591(18) 0.3740(2) 0.0460(11) Uani 1 1 d . . . . .
C129 C 0.1144(2) 0.41486(17) 0.37071(19) 0.0448(11) Uani 1 1 d . . . . .
C130 C 0.1317(2) 0.42831(18) 0.31465(19) 0.0466(11) Uani 1 1 d . . . . .
C131 C 0.1922(2) 0.42625(17) 0.31070(19) 0.0460(11) Uani 1 1 d . . . . .
C132 C 0.2102(2) 0.43887(17) 0.25617(19) 0.0484(12) Uani 1 1 d . . . . .
H132 H 0.182587 0.450139 0.221949 0.058 Uiso 1 1 calc R U . . .
C133 C 0.2674(2) 0.43538(17) 0.25058(19) 0.0473(11) Uani 1 1 d . . . . .
C134 C 0.2828(2) 0.44935(17) 0.19015(19) 0.0446(11) Uani 1 1 d . . . . .
C135 C 0.2806(2) 0.41568(19) 0.1428(2) 0.0540(13) Uani 1 1 d . . . . .
C136 C 0.2917(2) 0.4294(2) 0.0851(2) 0.0553(13) Uani 1 1 d . . . . .
H136 H 0.290184 0.406529 0.053221 0.066 Uiso 1 1 calc R U . . .
C137 C 0.3048(2) 0.4750(2) 0.0735(2) 0.0579(13) Uani 1 1 d . . . . .
C138 C 0.3061(3) 0.5079(2) 0.1196(2) 0.0638(15) Uani 1 1 d . . . . .
H138 H 0.315227 0.539599 0.111979 0.077 Uiso 1 1 calc R U . . .
C139 C 0.2943(2) 0.4958(2) 0.1774(2) 0.0572(13) Uani 1 1 d . . . . .
C140 C 0.2927(3) 0.5335(2) 0.2259(3) 0.0743(17) Uani 1 1 d . . . . .
H14A H 0.308970 0.562686 0.213130 0.112 Uiso 1 1 calc R U . . .
H14B H 0.315220 0.523134 0.265908 0.112 Uiso 1 1 calc R U . . .
H14C H 0.252696 0.538900 0.229960 0.112 Uiso 1 1 calc R U . . .
C141 C 0.3189(3) 0.4886(2) 0.0112(3) 0.0760(18) Uani 1 1 d . . . . .
H14D H 0.335240 0.461359 -0.006640 0.114 Uiso 1 1 calc R U . . .
H14E H 0.346874 0.514361 0.017051 0.114 Uiso 1 1 calc R U . . .
H14F H 0.283677 0.498690 -0.016980 0.114 Uiso 1 1 calc R U . . .
C142 C 0.2656(4) 0.3657(2) 0.1531(3) 0.101(3) Uani 1 1 d . . . . .
H14G H 0.258085 0.349066 0.113207 0.151 Uiso 1 1 calc R U . . .
H14H H 0.231126 0.364683 0.171537 0.151 Uiso 1 1 calc R U . . .
H14I H 0.297717 0.350648 0.181143 0.151 Uiso 1 1 calc R U . . .
C143 C 0.3075(2) 0.41780(17) 0.30020(19) 0.0442(11) Uani 1 1 d . . . . .
H143 H 0.346617 0.414926 0.296469 0.053 Uiso 1 1 calc R U . . .
C144 C 0.2910(2) 0.40425(17) 0.35557(19) 0.0459(11) Uani 1 1 d . . . . .
C145 C 0.2335(2) 0.41001(17) 0.36218(19) 0.0445(11) Uani 1 1 d . . . . .
C146 C 0.0897(2) 0.44160(19) 0.2644(2) 0.0529(13) Uani 1 1 d . . . . .
H146 H 0.101095 0.450816 0.226974 0.064 Uiso 1 1 calc R U . . .
C147 C 0.0319(2) 0.44191(19) 0.26686(19) 0.0516(12) Uani 1 1 d . . . . .
C148 C 0.0148(2) 0.42934(19) 0.3213(2) 0.0506(12) Uani 1 1 d . . . . .
H148 H -0.024978 0.429777 0.323124 0.061 Uiso 1 1 calc R U . . .
C149 C -0.0112(2) 0.4573(2) 0.2107(2) 0.0540(13) Uani 1 1 d . . . . .
C150 C -0.0382(3) 0.4994(2) 0.2119(2) 0.0651(15) Uani 1 1 d . . . . .
C151 C -0.0785(3) 0.5141(2) 0.1593(2) 0.0744(18) Uani 1 1 d . . . . .
H151 H -0.098137 0.543071 0.160643 0.089 Uiso 1 1 calc R U . . .
C152 C -0.0900(2) 0.4871(2) 0.1059(2) 0.0604(14) Uani 1 1 d . . . . .
C153 C -0.0612(3) 0.4456(2) 0.1059(2) 0.0664(15) Uani 1 1 d . . . . .
H153 H -0.067841 0.427262 0.069036 0.080 Uiso 1 1 calc R U . . .
C154 C -0.0225(3) 0.4289(2) 0.1573(2) 0.0684(16) Uani 1 1 d . . . . .
C155 C 0.0076(4) 0.3831(3) 0.1536(3) 0.105(3) Uani 1 1 d . . . . .
H15A H 0.044649 0.388719 0.141308 0.157 Uiso 1 1 calc R U . . .
H15B H -0.016269 0.362814 0.122700 0.157 Uiso 1 1 calc R U . . .
H15C H 0.014098 0.367576 0.194243 0.157 Uiso 1 1 calc R U . . .
C156 C -0.1336(3) 0.5035(2) 0.0494(3) 0.0771(18) Uani 1 1 d . . . . .
H15D H -0.115021 0.505053 0.013256 0.116 Uiso 1 1 calc R U . . .
H15E H -0.148029 0.534713 0.057521 0.116 Uiso 1 1 calc R U . . .
H15F H -0.165747 0.481209 0.041089 0.116 Uiso 1 1 calc R U . . .
C157 C -0.0250(3) 0.5317(2) 0.2680(3) 0.097(2) Uani 1 1 d . . . . .
H15G H -0.026250 0.513662 0.305727 0.146 Uiso 1 1 calc R U . . .
H15H H -0.053656 0.556957 0.263499 0.146 Uiso 1 1 calc R U . . .
H15I H 0.013447 0.545324 0.270818 0.146 Uiso 1 1 calc R U . . .
C158 C -0.0198(2) 0.40310(19) 0.4378(2) 0.0506(12) Uani 1 1 d . . . . .
H158 H -0.048152 0.412667 0.403173 0.061 Uiso 1 1 calc R U . . .
C159 C -0.0373(2) 0.38988(19) 0.4919(2) 0.0507(12) Uani 1 1 d . . . . .
C160 C 0.0040(2) 0.37370(19) 0.5412(2) 0.0506(12) Uani 1 1 d . . . . .
H160 H -0.007867 0.363489 0.578040 0.061 Uiso 1 1 calc R U . . .
C161 C -0.0998(2) 0.3928(2) 0.4952(2) 0.0573(14) Uani 1 1 d . . . . .
C162 C -0.1382(2) 0.3578(2) 0.4657(2) 0.0690(17) Uani 1 1 d . . . . .
C163 C -0.1961(3) 0.3631(3) 0.4646(3) 0.0761(19) Uani 1 1 d . . . . .
H163 H -0.222214 0.339497 0.445884 0.091 Uiso 1 1 calc R U . . .
C164 C -0.2173(3) 0.4031(3) 0.4907(3) 0.082(2) Uani 1 1 d . . . . .
C165 C -0.1787(3) 0.4359(3) 0.5206(3) 0.0802(19) Uani 1 1 d . . . . .
H165 H -0.192751 0.462237 0.539765 0.096 Uiso 1 1 calc R U . . .
C166 C -0.1192(2) 0.4316(2) 0.5235(2) 0.0667(16) Uani 1 1 d . . . . .
C167 C -0.0788(3) 0.4678(3) 0.5566(3) 0.0803(19) Uani 1 1 d . . . . .
H16A H -0.054982 0.453800 0.593671 0.120 Uiso 1 1 calc R U . . .
H16B H -0.100942 0.494099 0.569003 0.120 Uiso 1 1 calc R U . . .
H16C H -0.054055 0.479397 0.528923 0.120 Uiso 1 1 calc R U . . .
C168 C -0.2823(3) 0.4106(3) 0.4853(4) 0.117(3) Uani 1 1 d . . . . .
H16D H -0.301370 0.408509 0.441519 0.175 Uiso 1 1 calc R U . . .
H16E H -0.289219 0.441696 0.501551 0.175 Uiso 1 1 calc R U . . .
H16F H -0.297663 0.386306 0.509195 0.175 Uiso 1 1 calc R U . . .
C169 C -0.1170(3) 0.3151(2) 0.4347(3) 0.083(2) Uani 1 1 d . . . . .
H16G H -0.105142 0.324938 0.396275 0.125 Uiso 1 1 calc R U . . .
H16H H -0.148116 0.291989 0.425027 0.125 Uiso 1 1 calc R U . . .
H16I H -0.084158 0.301068 0.462877 0.125 Uiso 1 1 calc R U . . .
C170 C 0.4799(2) 0.32486(18) 0.4398(2) 0.0482(11) Uani 1 1 d . . . . .
C171 C 0.4796(2) 0.28756(19) 0.3975(2) 0.0525(12) Uani 1 1 d . . . . .
C172 C 0.5315(2) 0.26786(18) 0.3912(2) 0.0526(12) Uani 1 1 d . . . . .
H172 H 0.531043 0.242720 0.362593 0.063 Uiso 1 1 calc R U . . .
C173 C 0.5834(2) 0.2827(2) 0.4240(2) 0.0584(13) Uani 1 1 d . . . . .
C174 C 0.5834(2) 0.31952(19) 0.4660(2) 0.0554(13) Uani 1 1 d . . . . .
H174 H 0.619081 0.330523 0.489149 0.066 Uiso 1 1 calc R U . . .
C175 C 0.5327(2) 0.34053(18) 0.4747(2) 0.0489(12) Uani 1 1 d . . . . .
C176 C 0.5376(2) 0.3814(2) 0.5190(2) 0.0628(14) Uani 1 1 d . . . . .
H17A H 0.502899 0.400905 0.508868 0.094 Uiso 1 1 calc R U . . .
H17B H 0.571393 0.400355 0.515426 0.094 Uiso 1 1 calc R U . . .
H17C H 0.541720 0.369671 0.561651 0.094 Uiso 1 1 calc R U . . .
C177 C 0.6393(3) 0.2604(2) 0.4165(3) 0.0734(17) Uani 1 1 d . . . . .
H17D H 0.643965 0.230162 0.438340 0.110 Uiso 1 1 calc R U . . .
H17E H 0.671328 0.281242 0.434092 0.110 Uiso 1 1 calc R U . . .
H17F H 0.639044 0.255361 0.372305 0.110 Uiso 1 1 calc R U . . .
C178 C 0.4247(2) 0.2699(2) 0.3578(3) 0.0626(14) Uani 1 1 d . . . . .
H17G H 0.394962 0.267220 0.382992 0.094 Uiso 1 1 calc R U . . .
H17H H 0.431456 0.238907 0.340848 0.094 Uiso 1 1 calc R U . . .
H17I H 0.411930 0.291915 0.323530 0.094 Uiso 1 1 calc R U . . .
S3 S 0.4100(3) 0.46852(16) 0.8930(3) 0.112(2) Uani 0.448(4) 1 d D . P A -1
S4 S 0.4965(18) 0.502(2) 1.0075(15) 0.129(7) Uani 0.448(4) 1 d D . P A -1
C180 C 0.4553(4) 0.4834(3) 0.9477(5) 0.043(2) Uani 0.448(4) 1 d D . P A -1

loop_
_atom_site_aniso_label
_atom_site_aniso_U_11
_atom_site_aniso_U_22
_atom_site_aniso_U_33
_atom_site_aniso_U_23
_atom_site_aniso_U_13
_atom_site_aniso_U_12
S2 0.0924(16) 0.1161(19) 0.0715(13) 0.0216(12) -0.0253(11) -0.0390(13)
S1 0.0774(14) 0.0806(14) 0.0841(14) 0.0063(10) -0.0019(10) -0.0025(10)
C179 0.065(4) 0.067(5) 0.075(5) 0.007(4) -0.028(4) -0.009(3)
C1 0.047(3) 0.067(3) 0.032(2) 0.001(2) 0.008(2) -0.005(2)
C2 0.037(2) 0.070(3) 0.030(2) 0.001(2) 0.0069(19) 0.000(2)
C3 0.047(3) 0.064(3) 0.024(2) -0.0009(19) 0.0015(19) 0.001(2)
C4 0.048(3) 0.060(3) 0.030(2) -0.002(2) 0.002(2) 0.001(2)
C5 0.048(3) 0.059(3) 0.027(2) -0.0017(19) 0.0041(19) 0.005(2)
C6 0.051(3) 0.063(3) 0.024(2) 0.0008(19) 0.0077(19) 0.006(2)
C7 0.044(3) 0.058(3) 0.031(2) -0.0033(19) 0.0043(19) -0.001(2)
C8 0.046(3) 0.054(3) 0.028(2) 0.0002(18) 0.0049(19) -0.001(2)
C9 0.044(3) 0.055(3) 0.025(2) -0.0007(18) 0.0020(18) -0.004(2)
C10 0.043(3) 0.057(3) 0.027(2) 0.0015(19) 0.0034(18) -0.001(2)
C11 0.045(3) 0.045(3) 0.031(2) 0.0005(18) 0.0043(19) 0.002(2)
C12 0.044(3) 0.050(3) 0.0252(19) 0.0031(18) 0.0051(18) 0.002(2)
C13 0.046(3) 0.049(3) 0.0243(19) 0.0075(17) 0.0020(18) 0.002(2)
C14 0.042(3) 0.049(3) 0.0254(19) 0.0044(17) 0.0035(18) 0.002(2)
C15 0.041(2) 0.046(3) 0.029(2) 0.0017(18) 0.0019(18) -0.0022(19)
C16 0.044(3) 0.047(3) 0.028(2) 0.0035(17) 0.0055(18) 0.003(2)
C17 0.044(3) 0.048(3) 0.028(2) 0.0047(18) 0.0069(18) -0.002(2)
C18 0.043(3) 0.052(3) 0.030(2) 0.0029(18) 0.0048(19) 0.001(2)
C19 0.038(2) 0.055(3) 0.032(2) -0.0007(19) 0.0022(18) -0.003(2)
C20 0.040(3) 0.069(3) 0.031(2) -0.005(2) 0.0048(19) 0.001(2)
C21 0.044(3) 0.077(4) 0.036(2) 0.002(2) 0.001(2) -0.002(2)
C22 0.044(3) 0.076(4) 0.029(2) -0.001(2) -0.001(2) -0.002(2)
C23 0.045(3) 0.054(3) 0.032(2) 0.0019(19) 0.0020(19) -0.001(2)
C24 0.044(3) 0.054(3) 0.031(2) 0.0034(19) 0.0015(19) 0.003(2)
C25 0.041(3) 0.061(3) 0.035(2) 0.003(2) 0.002(2) 0.002(2)
C26 0.043(3) 0.056(3) 0.027(2) 0.0043(19) 0.0021(18) 0.001(2)
C27 0.055(3) 0.065(3) 0.028(2) 0.000(2) 0.008(2) 0.001(2)
C28 0.045(3) 0.059(3) 0.0235(19) 0.0050(18) 0.0007(18) 0.003(2)
C29 0.041(3) 0.057(3) 0.028(2) 0.0062(19) 0.0013(18) 0.003(2)
C30 0.046(3) 0.055(3) 0.027(2) 0.0050(19) 0.0040(19) 0.002(2)
C31 0.046(3) 0.064(3) 0.027(2) 0.005(2) 0.0022(19) 0.002(2)
C32 0.053(3) 0.056(3) 0.034(2) 0.007(2) 0.008(2) 0.004(2)
C33 0.038(2) 0.062(3) 0.030(2) 0.0077(19) 0.0075(18) 0.002(2)
C34 0.046(3) 0.053(3) 0.028(2) 0.0081(18) 0.0063(19) 0.003(2)
C35 0.042(3) 0.056(3) 0.0234(19) 0.0078(18) 0.0039(18) 0.003(2)
C36 0.040(3) 0.062(3) 0.026(2) 0.0058(19) 0.0047(18) 0.001(2)
C37 0.043(3) 0.046(3) 0.032(2) 0.0030(18) 0.0064(19) 0.001(2)
C38 0.036(2) 0.058(3) 0.029(2) 0.0018(19) 0.0021(18) 0.006(2)
C39 0.043(3) 0.059(3) 0.030(2) 0.0012(19) 0.0069(19) -0.001(2)
C40 0.045(3) 0.063(3) 0.026(2) 0.0031(19) 0.0037(19) -0.001(2)
C41 0.044(3) 0.059(3) 0.029(2) 0.0023(19) 0.0009(19) 0.000(2)
C42 0.044(3) 0.063(3) 0.027(2) 0.0023(19) 0.0033(19) -0.001(2)
C43 0.047(3) 0.059(3) 0.033(2) 0.009(2) 0.004(2) 0.007(2)
C44 0.055(3) 0.055(3) 0.032(2) 0.0056(19) 0.010(2) 0.005(2)
C45 0.050(3) 0.063(3) 0.032(2) 0.002(2) 0.010(2) 0.001(2)
C46 0.048(3) 0.065(3) 0.035(2) 0.002(2) 0.002(2) 0.005(2)
C47 0.058(3) 0.063(3) 0.044(3) 0.008(2) 0.012(2) -0.002(3)
C48 0.048(3) 0.077(4) 0.048(3) 0.000(3) 0.010(2) -0.001(3)
C49 0.052(3) 0.083(4) 0.046(3) 0.014(3) 0.005(2) 0.009(3)
C50 0.045(3) 0.075(4) 0.041(2) 0.005(2) 0.010(2) -0.001(2)
C51 0.051(3) 0.084(4) 0.049(3) 0.016(3) 0.012(2) 0.013(3)
C52 0.058(4) 0.100(5) 0.070(4) 0.023(3) 0.007(3) -0.006(3)
C53 0.056(3) 0.070(4) 0.039(2) 0.010(2) 0.003(2) 0.001(3)
C54 0.050(3) 0.064(3) 0.037(2) -0.007(2) 0.012(2) -0.009(2)
C55 0.062(3) 0.069(3) 0.035(2) -0.011(2) 0.013(2) -0.007(3)
C56 0.080(4) 0.071(4) 0.039(3) -0.010(2) 0.015(3) -0.013(3)
C57 0.078(4) 0.080(4) 0.059(3) -0.020(3) 0.028(3) -0.009(3)
C58 0.069(4) 0.064(4) 0.073(4) -0.015(3) 0.018(3) 0.001(3)
C59 0.060(3) 0.071(4) 0.053(3) -0.004(3) 0.014(3) -0.006(3)
C60 0.082(4) 0.068(4) 0.071(4) 0.007(3) 0.016(3) 0.011(3)
C61 0.110(6) 0.107(6) 0.076(4) -0.033(4) 0.038(4) -0.012(5)
C62 0.112(5) 0.078(4) 0.042(3) 0.005(3) 0.027(3) 0.017(4)
C63 0.048(3) 0.071(4) 0.034(2) -0.007(2) 0.002(2) -0.001(2)
C64 0.069(4) 0.061(3) 0.032(2) -0.002(2) 0.004(2) -0.002(3)
C65 0.082(4) 0.067(4) 0.046(3) -0.001(2) 0.002(3) -0.008(3)
C66 0.071(4) 0.065(4) 0.041(3) -0.005(2) -0.008(2) -0.002(3)
C67 0.050(3) 0.075(4) 0.033(2) 0.003(2) -0.005(2) 0.000(3)
C68 0.063(3) 0.065(3) 0.037(2) 0.001(2) -0.001(2) -0.004(3)
C69 0.101(5) 0.083(4) 0.051(3) 0.015(3) -0.029(3) -0.016(4)
C70 0.102(5) 0.073(4) 0.049(3) -0.012(3) -0.010(3) -0.016(4)
C71 0.090(5) 0.070(4) 0.045(3) 0.005(3) 0.000(3) -0.003(3)
C72 0.043(3) 0.051(3) 0.030(2) 0.0031(18) 0.0016(19) -0.001(2)
C73 0.050(3) 0.093(4) 0.027(2) -0.006(2) 0.003(2) -0.006(3)
C74 0.054(3) 0.117(5) 0.033(2) 0.002(3) 0.004(2) -0.007(3)
C75 0.064(4) 0.123(6) 0.048(3) 0.007(3) 0.016(3) -0.014(4)
C76 0.054(4) 0.118(6) 0.059(4) -0.009(4) 0.012(3) -0.005(4)
C77 0.050(3) 0.119(6) 0.053(3) -0.015(3) 0.012(3) 0.007(3)
C78 0.047(3) 0.095(4) 0.042(3) -0.013(3) 0.005(2) -0.003(3)
C79 0.065(4) 0.084(4) 0.069(4) -0.003(3) 0.010(3) 0.005(3)
C80 0.059(4) 0.156(8) 0.123(7) 0.001(6) 0.026(4) -0.006(5)
C81 0.083(5) 0.136(7) 0.048(3) 0.020(4) 0.003(3) -0.021(4)
C82 0.036(2) 0.059(3) 0.036(2) -0.003(2) 0.0055(19) 0.003(2)
C83 0.039(3) 0.057(3) 0.036(2) -0.004(2) 0.0034(19) 0.000(2)
C84 0.048(3) 0.055(3) 0.032(2) -0.003(2) 0.0011(19) -0.003(2)
C85 0.042(3) 0.055(3) 0.029(2) 0.0057(19) 0.0050(19) 0.000(2)
C86 0.040(3) 0.072(4) 0.039(2) -0.012(2) -0.002(2) 0.006(2)
C87 0.061(3) 0.068(4) 0.043(3) -0.011(2) 0.010(2) 0.006(3)
C88 0.072(4) 0.085(4) 0.050(3) -0.011(3) 0.017(3) 0.009(3)
C89 0.057(3) 0.089(5) 0.052(3) -0.023(3) 0.009(3) 0.007(3)
C90 0.068(4) 0.069(4) 0.061(3) -0.022(3) 0.005(3) 0.007(3)
C91 0.049(3) 0.070(4) 0.051(3) -0.009(3) 0.007(2) 0.003(3)
C92 0.090(5) 0.064(4) 0.099(5) -0.005(4) 0.023(4) 0.008(3)
C93 0.088(5) 0.117(6) 0.067(4) -0.030(4) 0.016(4) 0.031(4)
C94 0.137(7) 0.079(5) 0.069(4) -0.007(3) 0.057(4) -0.011(4)
C95 0.049(3) 0.063(3) 0.024(2) -0.0009(19) 0.0076(19) 0.001(2)
C96 0.043(3) 0.058(3) 0.029(2) 0.0005(19) 0.0029(19) -0.003(2)
C97 0.037(2) 0.062(3) 0.032(2) 0.001(2) 0.0025(19) 0.002(2)
C98 0.047(3) 0.057(3) 0.033(2) -0.004(2) 0.006(2) -0.004(2)
C99 0.048(3) 0.059(3) 0.028(2) -0.0020(19) 0.0078(19) -0.001(2)
C100 0.047(3) 0.056(3) 0.027(2) -0.0013(19) 0.0066(19) -0.005(2)
C101 0.054(3) 0.051(3) 0.025(2) -0.0055(18) 0.0035(19) 0.003(2)
C102 0.048(3) 0.052(3) 0.025(2) -0.0038(18) 0.0035(18) 0.001(2)
C103 0.045(3) 0.060(3) 0.028(2) -0.0012(19) 0.0041(19) 0.004(2)
C104 0.049(3) 0.056(3) 0.028(2) -0.0045(19) 0.0064(19) 0.001(2)
C105 0.042(3) 0.058(3) 0.027(2) -0.0010(19) 0.0013(18) 0.006(2)
C106 0.047(3) 0.054(3) 0.0232(19) -0.0049(18) 0.0030(18) -0.002(2)
C107 0.040(3) 0.060(3) 0.028(2) -0.0041(19) 0.0046(18) 0.005(2)
C108 0.040(3) 0.062(3) 0.030(2) -0.0066(19) 0.0043(19) 0.000(2)
C109 0.046(3) 0.060(3) 0.029(2) -0.0043(19) 0.0057(19) 0.003(2)
C110 0.047(3) 0.056(3) 0.027(2) -0.0042(19) 0.0051(19) 0.002(2)
C111 0.044(3) 0.060(3) 0.026(2) -0.0042(19) 0.0036(18) 0.003(2)
C112 0.045(3) 0.069(3) 0.033(2) 0.002(2) 0.002(2) 0.003(2)
C113 0.045(3) 0.064(3) 0.038(2) 0.002(2) 0.003(2) 0.003(2)
C114 0.040(3) 0.077(4) 0.037(2) 0.009(2) -0.003(2) -0.001(2)
C115 0.082(4) 0.072(4) 0.045(3) 0.007(3) 0.016(3) -0.015(3)
C116 0.085(5) 0.094(5) 0.044(3) 0.006(3) 0.012(3) -0.010(4)
C117 0.072(4) 0.081(4) 0.047(3) 0.013(3) -0.005(3) -0.018(3)
C118 0.069(4) 0.071(4) 0.071(4) 0.016(3) -0.004(3) -0.008(3)
C119 0.056(3) 0.069(4) 0.059(3) 0.007(3) 0.001(3) -0.010(3)
C120 0.113(6) 0.077(5) 0.111(6) 0.003(4) 0.047(5) 0.004(4)
C121 0.116(6) 0.110(6) 0.061(4) 0.026(4) 0.009(4) -0.036(5)
C122 0.165(8) 0.079(5) 0.085(5) 0.005(4) 0.073(5) -0.007(5)
C123 0.041(3) 0.069(3) 0.044(3) 0.005(2) 0.008(2) 0.000(2)
C124 0.048(3) 0.068(3) 0.025(2) -0.004(2) 0.0034(19) 0.001(2)
C125 0.040(3) 0.059(3) 0.032(2) -0.0045(19) 0.0046(19) 0.000(2)
C126 0.046(3) 0.057(3) 0.028(2) -0.0070(19) 0.0041(19) 0.001(2)
C127 0.038(3) 0.064(3) 0.032(2) -0.001(2) 0.0025(19) 0.002(2)
C128 0.043(3) 0.062(3) 0.031(2) -0.004(2) 0.0012(19) 0.004(2)
C129 0.047(3) 0.055(3) 0.030(2) -0.0027(19) -0.0003(19) 0.005(2)
C130 0.048(3) 0.064(3) 0.027(2) 0.0001(19) 0.0046(19) 0.001(2)
C131 0.051(3) 0.055(3) 0.030(2) -0.0002(19) 0.003(2) 0.004(2)
C132 0.061(3) 0.057(3) 0.022(2) 0.0039(18) -0.004(2) 0.001(2)
C133 0.056(3) 0.056(3) 0.030(2) -0.0008(19) 0.008(2) -0.001(2)
C134 0.041(3) 0.058(3) 0.032(2) 0.006(2) 0.0020(19) 0.004(2)
C135 0.062(3) 0.067(3) 0.034(2) 0.004(2) 0.012(2) 0.002(3)
C136 0.062(3) 0.069(4) 0.035(2) 0.003(2) 0.011(2) 0.010(3)
C137 0.066(4) 0.062(3) 0.046(3) 0.007(2) 0.012(2) 0.005(3)
C138 0.084(4) 0.062(3) 0.048(3) 0.008(2) 0.017(3) -0.007(3)
C139 0.059(3) 0.068(4) 0.043(3) -0.002(2) 0.006(2) 0.007(3)
C140 0.102(5) 0.068(4) 0.054(3) -0.003(3) 0.017(3) -0.009(3)
C141 0.091(5) 0.087(5) 0.057(3) 0.018(3) 0.032(3) 0.009(4)
C142 0.186(8) 0.077(5) 0.047(3) -0.010(3) 0.043(4) -0.021(5)
C143 0.044(3) 0.059(3) 0.029(2) -0.0028(19) 0.0068(19) 0.000(2)
C144 0.054(3) 0.055(3) 0.026(2) -0.0002(19) 0.0006(19) 0.000(2)
C145 0.049(3) 0.055(3) 0.028(2) -0.0008(19) 0.0044(19) 0.001(2)
C146 0.049(3) 0.079(4) 0.029(2) 0.006(2) 0.005(2) 0.006(3)
C147 0.056(3) 0.069(3) 0.025(2) 0.002(2) -0.004(2) 0.004(2)
C148 0.035(3) 0.079(4) 0.035(2) 0.001(2) 0.000(2) 0.006(2)
C149 0.052(3) 0.070(4) 0.037(2) 0.005(2) 0.000(2) 0.003(3)
C150 0.074(4) 0.075(4) 0.041(3) -0.003(3) 0.000(3) 0.003(3)
C151 0.089(5) 0.077(4) 0.048(3) -0.003(3) -0.011(3) 0.009(3)
C152 0.066(4) 0.071(4) 0.040(3) 0.007(2) 0.000(2) 0.003(3)
C153 0.071(4) 0.085(4) 0.039(3) -0.004(3) 0.000(3) 0.005(3)
C154 0.063(4) 0.090(4) 0.044(3) -0.003(3) -0.011(3) 0.008(3)
C155 0.121(6) 0.118(6) 0.058(4) -0.022(4) -0.023(4) 0.037(5)
C156 0.081(4) 0.090(5) 0.050(3) 0.009(3) -0.015(3) 0.004(3)
C157 0.118(6) 0.096(5) 0.062(4) -0.017(4) -0.022(4) 0.025(4)
C158 0.044(3) 0.072(3) 0.031(2) -0.002(2) -0.003(2) 0.006(2)
C159 0.042(3) 0.076(4) 0.031(2) -0.003(2) 0.000(2) -0.004(2)
C160 0.045(3) 0.070(3) 0.035(2) -0.001(2) 0.005(2) -0.005(2)
C161 0.045(3) 0.093(4) 0.031(2) 0.008(2) 0.000(2) 0.002(3)
C162 0.055(4) 0.097(5) 0.047(3) 0.021(3) -0.010(3) -0.010(3)
C163 0.063(4) 0.106(5) 0.054(3) 0.025(3) 0.001(3) -0.018(4)
C164 0.051(4) 0.143(7) 0.052(3) 0.029(4) 0.011(3) -0.002(4)
C165 0.066(4) 0.119(6) 0.055(3) 0.004(3) 0.010(3) 0.015(4)
C166 0.046(3) 0.112(5) 0.041(3) 0.004(3) 0.006(2) 0.005(3)
C167 0.071(4) 0.114(6) 0.054(3) -0.022(3) 0.008(3) 0.013(4)
C168 0.041(4) 0.203(10) 0.108(6) 0.066(6) 0.020(4) 0.005(4)
C169 0.087(5) 0.079(5) 0.073(4) 0.007(3) -0.013(4) -0.017(4)
C170 0.050(3) 0.062(3) 0.033(2) 0.003(2) 0.008(2) 0.001(2)
C171 0.059(3) 0.062(3) 0.038(2) 0.000(2) 0.010(2) -0.001(2)
C172 0.056(3) 0.055(3) 0.050(3) 0.000(2) 0.018(2) 0.003(2)
C173 0.055(3) 0.064(3) 0.058(3) 0.002(3) 0.016(3) 0.004(3)
C174 0.050(3) 0.066(3) 0.050(3) -0.002(2) 0.011(2) -0.004(2)
C175 0.049(3) 0.065(3) 0.035(2) 0.000(2) 0.013(2) -0.002(2)
C176 0.057(3) 0.084(4) 0.048(3) -0.011(3) 0.013(3) -0.009(3)
C177 0.061(4) 0.078(4) 0.085(4) -0.011(3) 0.024(3) 0.004(3)
C178 0.058(3) 0.071(4) 0.059(3) -0.003(3) 0.012(3) 0.000(3)
S3 0.154(5) 0.077(3) 0.128(4) 0.034(3) 0.082(4) 0.028(3)
S4 0.180(9) 0.078(8) 0.142(14) 0.047(12) 0.061(11) 0.034(8)
C180 0.051(6) 0.030(5) 0.056(6) 0.027(5) 0.026(5) 0.017(4)

loop_
_atom_type_symbol
_atom_type_description
_atom_type_scat_dispersion_real
_atom_type_scat_dispersion_imag
_atom_type_scat_source
C C 0.0181 0.0091 'International Tables Vol C Tables 4.2.6.8 and 6.1.1.4'
H H 0.0000 0.0000 'International Tables Vol C Tables 4.2.6.8 and 6.1.1.4'
S S 0.3331 0.5567 'International Tables Vol C Tables 4.2.6.8 and 6.1.1.4'

loop_
_exptl_crystal_face_index_h
_exptl_crystal_face_index_k
_exptl_crystal_face_index_l
_exptl_crystal_face_perp_dist
-1 0 0 0.0285
1 -2 0 0.0310
2 -2 -1 0.0386
0 1 -2 0.0812
2 -2 1 0.0400
-2 1 -1 0.0563
-1 2 0 0.0529
-2 2 1 0.0451
0 2 1 0.0603
1 -2 -2 0.0637
0 1 1 0.0679
1 2 0 0.0508
-1 -2 0 0.0217
-1 0 2 0.0816
1 0 -2 0.0816
-2 -1 0 0.0191
1 0 0 0.0228
0 -1 0 0.0290

loop_
_geom_angle_atom_site_label_1
_geom_angle_atom_site_label_2
_geom_angle_atom_site_label_3
_geom_angle
_geom_angle_site_symmetry_1
_geom_angle_site_symmetry_3
_geom_angle_publ_flag
S1 C179 S2 179.1(6) . . ?
C2 C1 H1 118.5 . . ?
C2 C1 C40 122.9(4) . . ?
C40 C1 H1 118.5 . . ?
C1 C2 H2 119.2 . . ?
C1 C2 C3 121.6(4) . . ?
C3 C2 H2 119.2 . . ?
C4 C3 C2 116.1(4) . . ?
C4 C3 C109 120.7(4) . . ?
C109 C3 C2 122.6(4) . . ?
C3 C4 C5 119.7(4) . . ?
C3 C4 C41 120.7(4) . . ?
C5 C4 C41 119.6(4) . . ?
C6 C5 C4 116.8(4) . . ?
C95 C5 C4 119.5(4) . . ?
C95 C5 C6 123.3(4) . . ?
C5 C6 H6 118.8 . . ?
C7 C6 C5 122.4(4) . . ?
C7 C6 H6 118.8 . . ?
C6 C7 H7 119.0 . . ?
C6 C7 C8 121.9(4) . . ?
C8 C7 H7 119.0 . . ?
C9 C8 C7 123.1(4) . . ?
C9 C8 C41 120.5(4) . . ?
C41 C8 C7 115.9(4) . . ?
C8 C9 C85 122.9(4) . . ?
C10 C9 C8 118.7(4) . . ?
C10 C9 C85 118.4(4) . . ?
C9 C10 C11 119.7(4) . . ?
C9 C10 C39 120.5(4) . . ?
C39 C10 C11 119.7(4) . . ?
C12 C11 C10 119.9(4) . . ?
C16 C11 C10 120.9(4) . . ?
C16 C11 C12 119.0(4) . . ?
C11 C12 C37 119.6(4) . . ?
C13 C12 C11 119.7(4) . . ?
C13 C12 C37 120.7(4) . . ?
C12 C13 C35 118.9(4) . . ?
C14 C13 C12 120.9(4) . . ?
C14 C13 C35 120.3(4) . . ?
C13 C14 C15 119.9(4) . . ?
C13 C14 C29 121.1(4) . . ?
C15 C14 C29 119.0(4) . . ?
C14 C15 C72 120.4(4) . . ?
C16 C15 C14 119.0(4) . . ?
C16 C15 C72 120.6(4) . . ?
C11 C16 C15 121.3(4) . . ?
C11 C16 C17 118.6(4) . . ?
C15 C16 C17 120.0(4) . . ?
C18 C17 C16 119.6(4) . . ?
C85 C17 C16 120.4(4) . . ?
C85 C17 C18 119.9(4) . . ?
C17 C18 C19 120.0(4) . . ?
C82 C18 C17 118.7(4) . . ?
C82 C18 C19 121.2(4) . . ?
C20 C19 C18 121.7(4) . . ?
C20 C19 C72 119.3(4) . . ?
C72 C19 C18 119.0(4) . . ?
C19 C20 H20 119.2 . . ?
C21 C20 C19 121.5(4) . . ?
C21 C20 H20 119.2 . . ?
C20 C21 C22 118.7(5) . . ?
C20 C21 C73 121.7(4) . . ?
C22 C21 C73 119.6(4) . . ?
C21 C22 H22 118.9 . . ?
C23 C22 C21 122.2(4) . . ?
C23 C22 H22 118.9 . . ?
C22 C23 C24 121.7(4) . . ?
C22 C23 C72 119.0(4) . . ?
C72 C23 C24 119.3(4) . . ?
C25 C24 C23 121.7(4) . . ?
C25 C24 C29 119.1(4) . . ?
C29 C24 C23 119.2(4) . . ?
C24 C25 H25 119.2 . . ?
C26 C25 C24 121.7(5) . . ?
C26 C25 H25 119.2 . . ?
C25 C26 C63 122.5(4) . . ?
C27 C26 C25 118.1(4) . . ?
C27 C26 C63 119.3(4) . . ?
C26 C27 H27 118.2 . . ?
C26 C27 C28 123.7(4) . . ?
C28 C27 H27 118.2 . . ?
C27 C28 C29 117.8(4) . . ?
C27 C28 C30 122.3(4) . . ?
C29 C28 C30 119.8(4) . . ?
C24 C29 C14 121.3(4) . . ?
C24 C29 C28 119.7(4) . . ?
C28 C29 C14 119.0(4) . . ?
C31 C30 C28 121.1(4) . . ?
C31 C30 C35 118.6(4) . . ?
C35 C30 C28 120.3(4) . . ?
C30 C31 H31 119.3 . . ?
C32 C31 C30 121.4(4) . . ?
C32 C31 H31 119.3 . . ?
C31 C32 C33 119.8(4) . . ?
C31 C32 C54 118.8(4) . . ?
C33 C32 C54 121.3(4) . . ?
C32 C33 H33 119.9 . . ?
C32 C33 C34 120.2(4) . . ?
C34 C33 H33 119.9 . . ?
C33 C34 C36 120.5(4) . . ?
C35 C34 C33 119.4(4) . . ?
C35 C34 C36 120.1(4) . . ?
C30 C35 C13 119.2(4) . . ?
C34 C35 C13 120.4(4) . . ?
C34 C35 C30 120.3(4) . . ?
C37 C36 C34 118.1(4) . . ?
C44 C36 C34 123.0(4) . . ?
C44 C36 C37 118.9(4) . . ?
C36 C37 C12 120.4(4) . . ?
C38 C37 C12 120.8(4) . . ?
C38 C37 C36 118.7(4) . . ?
C37 C38 C39 118.1(4) . . ?
C37 C38 C42 119.3(4) . . ?
C42 C38 C39 122.6(4) . . ?
C10 C39 C38 118.1(4) . . ?
C40 C39 C10 119.7(4) . . ?
C40 C39 C38 122.2(4) . . ?
C1 C40 C41 116.1(4) . . ?
C39 C40 C1 123.7(4) . . ?
C39 C40 C41 119.6(4) . . ?
C8 C41 C4 121.0(4) . . ?
C40 C41 C4 119.5(4) . . ?
C40 C41 C8 119.5(4) . . ?
C38 C42 H42 119.2 . . ?
C43 C42 C38 121.6(4) . . ?
C43 C42 H42 119.2 . . ?
C42 C43 C45 119.8(4) . . ?
C44 C43 C42 117.5(5) . . ?
C44 C43 C45 122.7(4) . . ?
C36 C44 C43 122.7(4) . . ?
C36 C44 H44 118.6 . . ?
C43 C44 H44 118.6 . . ?
C46 C45 C43 119.7(4) . . ?
C50 C45 C43 120.7(4) . . ?
C50 C45 C46 119.6(5) . . ?
C45 C46 C53 122.3(5) . . ?
C47 C46 C45 119.0(4) . . ?
C47 C46 C53 118.7(5) . . ?
C46 C47 H47 118.8 . . ?
C46 C47 C48 122.4(5) . . ?
C48 C47 H47 118.8 . . ?
C47 C48 C52 121.2(5) . . ?
C49 C48 C47 117.2(5) . . ?
C49 C48 C52 121.6(5) . . ?
C48 C49 H49 118.7 . . ?
C50 C49 C48 122.6(5) . . ?
C50 C49 H49 118.7 . . ?
C45 C50 C51 123.6(5) . . ?
C49 C50 C45 119.2(5) . . ?
C49 C50 C51 117.3(5) . . ?
C50 C51 H51A 109.5 . . ?
C50 C51 H51B 109.5 . . ?
C50 C51 H51C 109.5 . . ?
H51A C51 H51B 109.5 . . ?
H51A C51 H51C 109.5 . . ?
H51B C51 H51C 109.5 . . ?
C48 C52 H52A 109.5 . . ?
C48 C52 H52B 109.5 . . ?
C48 C52 H52C 109.5 . . ?
H52A C52 H52B 109.5 . . ?
H52A C52 H52C 109.5 . . ?
H52B C52 H52C 109.5 . . ?
C46 C53 H53A 109.5 . . ?
C46 C53 H53B 109.5 . . ?
C46 C53 H53C 109.5 . . ?
H53A C53 H53B 109.5 . . ?
H53A C53 H53C 109.5 . . ?
H53B C53 H53C 109.5 . . ?
C55 C54 C32 119.3(5) . . ?
C55 C54 C59 121.0(5) . . ?
C59 C54 C32 119.6(4) . . ?
C54 C55 C56 118.5(5) . . ?
C54 C55 C62 121.3(4) . . ?
C56 C55 C62 120.1(5) . . ?
C55 C56 H56 119.2 . . ?
C57 C56 C55 121.6(5) . . ?
C57 C56 H56 119.2 . . ?
C56 C57 C61 120.5(6) . . ?
C58 C57 C56 119.0(5) . . ?
C58 C57 C61 120.5(6) . . ?
C57 C58 H58 119.1 . . ?
C57 C58 C59 121.8(6) . . ?
C59 C58 H58 119.1 . . ?
C54 C59 C60 121.1(5) . . ?
C58 C59 C54 118.1(5) . . ?
C58 C59 C60 120.8(6) . . ?
C59 C60 H60A 109.5 . . ?
C59 C60 H60B 109.5 . . ?
C59 C60 H60C 109.5 . . ?
H60A C60 H60B 109.5 . . ?
H60A C60 H60C 109.5 . . ?
H60B C60 H60C 109.5 . . ?
C57 C61 H61A 109.5 . . ?
C57 C61 H61B 109.5 . . ?
C57 C61 H61C 109.5 . . ?
H61A C61 H61B 109.5 . . ?
H61A C61 H61C 109.5 . . ?
H61B C61 H61C 109.5 . . ?
C55 C62 H62A 109.5 . . ?
C55 C62 H62B 109.5 . . ?
C55 C62 H62C 109.5 . . ?
H62A C62 H62B 109.5 . . ?
H62A C62 H62C 109.5 . . ?
H62B C62 H62C 109.5 . . ?
C64 C63 C26 119.9(4) . . ?
C64 C63 C68 121.1(4) . . ?
C68 C63 C26 118.8(5) . . ?
C63 C64 C65 119.2(5) . . ?
C63 C64 C71 120.8(4) . . ?
C65 C64 C71 120.0(5) . . ?
C64 C65 H65 119.5 . . ?
C64 C65 C66 120.9(5) . . ?
C66 C65 H65 119.5 . . ?
C65 C66 C70 120.4(5) . . ?
C67 C66 C65 118.6(5) . . ?
C67 C66 C70 121.0(5) . . ?
C66 C67 H67 118.7 . . ?
C66 C67 C68 122.6(5) . . ?
C68 C67 H67 118.7 . . ?
C63 C68 C69 121.1(5) . . ?
C67 C68 C63 117.6(5) . . ?
C67 C68 C69 121.2(5) . . ?
C68 C69 H69A 109.5 . . ?
C68 C69 H69B 109.5 . . ?
C68 C69 H69C 109.5 . . ?
H69A C69 H69B 109.5 . . ?
H69A C69 H69C 109.5 . . ?
H69B C69 H69C 109.5 . . ?
C66 C70 H70A 109.5 . . ?
C66 C70 H70B 109.5 . . ?
C66 C70 H70C 109.5 . . ?
H70A C70 H70B 109.5 . . ?
H70A C70 H70C 109.5 . . ?
H70B C70 H70C 109.5 . . ?
C64 C71 H71A 109.5 . . ?
C64 C71 H71B 109.5 . . ?
C64 C71 H71C 109.5 . . ?
H71A C71 H71B 109.5 . . ?
H71A C71 H71C 109.5 . . ?
H71B C71 H71C 109.5 . . ?
C19 C72 C15 120.2(4) . . ?
C23 C72 C15 120.6(4) . . ?
C23 C72 C19 119.2(4) . . ?
C74 C73 C21 119.2(5) . . ?
C78 C73 C21 120.1(5) . . ?
C78 C73 C74 120.6(5) . . ?
C73 C74 C81 121.8(5) . . ?
C75 C74 C73 118.6(6) . . ?
C75 C74 C81 119.5(6) . . ?
C74 C75 H75 119.8 . . ?
C76 C75 C74 120.4(6) . . ?
C76 C75 H75 119.8 . . ?
C75 C76 C80 119.8(7) . . ?
C77 C76 C75 119.7(6) . . ?
C77 C76 C80 120.6(7) . . ?
C76 C77 H77 118.6 . . ?
C76 C77 C78 122.8(6) . . ?
C78 C77 H77 118.6 . . ?
C73 C78 C79 122.0(5) . . ?
C77 C78 C73 117.8(6) . . ?
C77 C78 C79 120.2(6) . . ?
C78 C79 H79A 109.5 . . ?
C78 C79 H79B 109.5 . . ?
C78 C79 H79C 109.5 . . ?
H79A C79 H79B 109.5 . . ?
H79A C79 H79C 109.5 . . ?
H79B C79 H79C 109.5 . . ?
C76 C80 H80A 109.5 . . ?
C76 C80 H80B 109.5 . . ?
C76 C80 H80C 109.5 . . ?
H80A C80 H80B 109.5 . . ?
H80A C80 H80C 109.5 . . ?
H80B C80 H80C 109.5 . . ?
C74 C81 H81A 109.5 . . ?
C74 C81 H81B 109.5 . . ?
C74 C81 H81C 109.5 . . ?
H81A C81 H81B 109.5 . . ?
H81A C81 H81C 109.5 . . ?
H81B C81 H81C 109.5 . . ?
C18 C82 H82 119.3 . . ?
C83 C82 C18 121.3(4) . . ?
C83 C82 H82 119.3 . . ?
C82 C83 C84 119.2(4) . . ?
C82 C83 C86 118.6(4) . . ?
C84 C83 C86 122.2(4) . . ?
C83 C84 H84 119.1 . . ?
C83 C84 C85 121.8(4) . . ?
C85 C84 H84 119.1 . . ?
C17 C85 C9 119.1(4) . . ?
C84 C85 C9 122.4(4) . . ?
C84 C85 C17 118.3(4) . . ?
C87 C86 C83 119.2(5) . . ?
C91 C86 C83 120.7(5) . . ?
C91 C86 C87 119.9(5) . . ?
C86 C87 C88 118.8(5) . . ?
C86 C87 C94 121.5(5) . . ?
C88 C87 C94 119.7(5) . . ?
C87 C88 H88 118.8 . . ?
C89 C88 C87 122.4(6) . . ?
C89 C88 H88 118.8 . . ?
C88 C89 C90 117.3(5) . . ?
C88 C89 C93 121.5(6) . . ?
C90 C89 C93 121.2(6) . . ?
C89 C90 H90 118.4 . . ?
C89 C90 C91 123.2(6) . . ?
C91 C90 H90 118.4 . . ?
C86 C91 C92 121.1(5) . . ?
C90 C91 C86 118.2(5) . . ?
C90 C91 C92 120.7(6) . . ?
C91 C92 H92A 109.5 . . ?
C91 C92 H92B 109.5 . . ?
C91 C92 H92C 109.5 . . ?
H92A C92 H92B 109.5 . . ?
H92A C92 H92C 109.5 . . ?
H92B C92 H92C 109.5 . . ?
C89 C93 H93A 109.5 . . ?
C89 C93 H93B 109.5 . . ?
C89 C93 H93C 109.5 . . ?
H93A C93 H93B 109.5 . . ?
H93A C93 H93C 109.5 . . ?
H93B C93 H93C 109.5 . . ?
C87 C94 H94A 109.5 . . ?
C87 C94 H94B 109.5 . . ?
C87 C94 H94C 109.5 . . ?
H94A C94 H94B 109.5 . . ?
H94A C94 H94C 109.5 . . ?
H94B C94 H94C 109.5 . . ?
C5 C95 C96 122.2(4) . . ?
C110 C95 C5 120.2(4) . . ?
C110 C95 C96 117.6(4) . . ?
C97 C96 C95 122.9(4) . . ?
C97 C96 C101 119.2(4) . . ?
C101 C96 C95 117.9(4) . . ?
C96 C97 H97 118.9 . . ?
C96 C97 C98 122.2(4) . . ?
C98 C97 H97 118.9 . . ?
C97 C98 C170 119.7(4) . . ?
C99 C98 C97 117.0(4) . . ?
C99 C98 C170 123.3(4) . . ?
C98 C99 H99 118.5 . . ?
C100 C99 C98 123.1(4) . . ?
C100 C99 H99 118.5 . . ?
C99 C100 C101 119.1(4) . . ?
C99 C100 C144 122.6(4) . . ?
C101 C100 C144 118.3(4) . . ?
C96 C101 C100 118.4(4) . . ?
C96 C101 C102 120.6(4) . . ?
C102 C101 C100 120.7(4) . . ?
C103 C102 C101 120.4(4) . . ?
C103 C102 C111 120.2(4) . . ?
C111 C102 C101 119.2(4) . . ?
C102 C103 C145 119.2(4) . . ?
C104 C103 C102 120.1(4) . . ?
C104 C103 C145 120.7(4) . . ?
C103 C104 C105 120.0(4) . . ?
C103 C104 C129 120.0(4) . . ?
C105 C104 C129 120.0(4) . . ?
C104 C105 C126 119.9(4) . . ?
C106 C105 C104 119.7(4) . . ?
C106 C105 C126 120.4(4) . . ?
C105 C106 C107 119.1(4) . . ?
C111 C106 C105 120.3(4) . . ?
C111 C106 C107 120.4(4) . . ?
C108 C107 C106 119.1(4) . . ?
C124 C107 C106 121.0(4) . . ?
C124 C107 C108 119.7(4) . . ?
C107 C108 C109 119.1(4) . . ?
C112 C108 C107 118.0(4) . . ?
C112 C108 C109 122.6(4) . . ?
C3 C109 C108 122.7(4) . . ?
C3 C109 C110 119.1(4) . . ?
C110 C109 C108 118.2(4) . . ?
C95 C110 C109 119.6(4) . . ?
C95 C110 C111 120.5(4) . . ?
C109 C110 C111 119.8(4) . . ?
C102 C111 C110 120.0(4) . . ?
C106 C111 C102 119.6(4) . . ?
C106 C111 C110 120.3(4) . . ?
C108 C112 H112 119.3 . . ?
C113 C112 C108 121.5(4) . . ?
C113 C112 H112 119.3 . . ?
C112 C113 C114 121.5(4) . . ?
C112 C113 C123 119.8(5) . . ?
C123 C113 C114 118.7(4) . . ?
C115 C114 C113 119.1(5) . . ?
C119 C114 C113 121.7(5) . . ?
C119 C114 C115 119.0(5) . . ?
C114 C115 C122 121.6(5) . . ?
C116 C115 C114 120.2(6) . . ?
C116 C115 C122 118.2(6) . . ?
C115 C116 H116 119.5 . . ?
C117 C116 C115 121.0(6) . . ?
C117 C116 H116 119.5 . . ?
C116 C117 C121 119.8(6) . . ?
C118 C117 C116 118.2(6) . . ?
C118 C117 C121 121.9(6) . . ?
C117 C118 H118 119.0 . . ?
C117 C118 C119 122.0(6) . . ?
C119 C118 H118 119.0 . . ?
C114 C119 C118 119.6(6) . . ?
C114 C119 C120 121.0(5) . . ?
C118 C119 C120 119.4(6) . . ?
C119 C120 H12A 109.5 . . ?
C119 C120 H12B 109.5 . . ?
C119 C120 H12C 109.5 . . ?
H12A C120 H12B 109.5 . . ?
H12A C120 H12C 109.5 . . ?
H12B C120 H12C 109.5 . . ?
C117 C121 H12D 109.5 . . ?
C117 C121 H12E 109.5 . . ?
C117 C121 H12F 109.5 . . ?
H12D C121 H12E 109.5 . . ?
H12D C121 H12F 109.5 . . ?
H12E C121 H12F 109.5 . . ?
C115 C122 H12G 109.5 . . ?
C115 C122 H12H 109.5 . . ?
C115 C122 H12I 109.5 . . ?
H12G C122 H12H 109.5 . . ?
H12G C122 H12I 109.5 . . ?
H12H C122 H12I 109.5 . . ?
C113 C123 H123 119.8 . . ?
C113 C123 C124 120.4(5) . . ?
C124 C123 H123 119.8 . . ?
C107 C124 C125 119.2(4) . . ?
C123 C124 C107 119.6(4) . . ?
C123 C124 C125 121.1(4) . . ?
C126 C125 C124 119.5(4) . . ?
C160 C125 C124 121.7(4) . . ?
C160 C125 C126 118.7(4) . . ?
C125 C126 C105 119.8(4) . . ?
C127 C126 C105 120.9(4) . . ?
C127 C126 C125 119.3(4) . . ?
C126 C127 C128 118.8(4) . . ?
C158 C127 C126 119.2(4) . . ?
C158 C127 C128 122.0(4) . . ?
C129 C128 C127 119.8(4) . . ?
C148 C128 C127 120.9(4) . . ?
C148 C128 C129 119.3(4) . . ?
C128 C129 C104 120.5(4) . . ?
C128 C129 C130 119.5(4) . . ?
C130 C129 C104 120.0(4) . . ?
C129 C130 C131 119.6(4) . . ?
C146 C130 C129 118.5(4) . . ?
C146 C130 C131 121.8(4) . . ?
C132 C131 C130 120.7(4) . . ?
C132 C131 C145 119.3(5) . . ?
C145 C131 C130 120.0(4) . . ?
C131 C132 H132 119.2 . . ?
C133 C132 C131 121.6(4) . . ?
C133 C132 H132 119.2 . . ?
C132 C133 C134 118.0(4) . . ?
C132 C133 C143 119.0(4) . . ?
C143 C133 C134 122.9(4) . . ?
C135 C134 C133 119.6(4) . . ?
C139 C134 C133 121.5(4) . . ?
C139 C134 C135 118.7(4) . . ?
C134 C135 C142 120.9(4) . . ?
C136 C135 C134 119.5(5) . . ?
C136 C135 C142 119.6(5) . . ?
C135 C136 H136 119.3 . . ?
C137 C136 C135 121.4(5) . . ?
C137 C136 H136 119.3 . . ?
C136 C137 C138 118.7(5) . . ?
C136 C137 C141 120.3(5) . . ?
C138 C137 C141 121.0(5) . . ?
C137 C138 H138 119.2 . . ?
C137 C138 C139 121.6(5) . . ?
C139 C138 H138 119.2 . . ?
C134 C139 C138 120.0(5) . . ?
C134 C139 C140 119.9(5) . . ?
C138 C139 C140 120.1(5) . . ?
C139 C140 H14A 109.5 . . ?
C139 C140 H14B 109.5 . . ?
C139 C140 H14C 109.5 . . ?
H14A C140 H14B 109.5 . . ?
H14A C140 H14C 109.5 . . ?
H14B C140 H14C 109.5 . . ?
C137 C141 H14D 109.5 . . ?
C137 C141 H14E 109.5 . . ?
C137 C141 H14F 109.5 . . ?
H14D C141 H14E 109.5 . . ?
H14D C141 H14F 109.5 . . ?
H14E C141 H14F 109.5 . . ?
C135 C142 H14G 109.5 . . ?
C135 C142 H14H 109.5 . . ?
C135 C142 H14I 109.5 . . ?
H14G C142 H14H 109.5 . . ?
H14G C142 H14I 109.5 . . ?
H14H C142 H14I 109.5 . . ?
C133 C143 H143 119.5 . . ?
C133 C143 C144 121.1(4) . . ?
C144 C143 H143 119.5 . . ?
C143 C144 C100 121.5(4) . . ?
C143 C144 C145 119.7(4) . . ?
C145 C144 C100 118.8(4) . . ?
C131 C145 C103 119.5(4) . . ?
C144 C145 C103 121.4(4) . . ?
C144 C145 C131 119.1(4) . . ?
C130 C146 H146 118.8 . . ?
C147 C146 C130 122.3(4) . . ?
C147 C146 H146 118.8 . . ?
C146 C147 C148 119.5(4) . . ?
C146 C147 C149 119.4(4) . . ?
C148 C147 C149 121.1(5) . . ?
C128 C148 H148 119.6 . . ?
C147 C148 C128 120.8(5) . . ?
C147 C148 H148 119.6 . . ?
C150 C149 C147 119.2(5) . . ?
C150 C149 C154 120.4(5) . . ?
C154 C149 C147 120.4(5) . . ?
C149 C150 C151 119.5(5) . . ?
C149 C150 C157 121.6(5) . . ?
C151 C150 C157 118.9(6) . . ?
C150 C151 H151 119.3 . . ?
C152 C151 C150 121.3(6) . . ?
C152 C151 H151 119.3 . . ?
C151 C152 C156 120.8(5) . . ?
C153 C152 C151 117.7(5) . . ?
C153 C152 C156 121.5(5) . . ?
C152 C153 H153 118.5 . . ?
C152 C153 C154 123.0(5) . . ?
C154 C153 H153 118.5 . . ?
C149 C154 C155 122.0(5) . . ?
C153 C154 C149 118.0(6) . . ?
C153 C154 C155 119.9(5) . . ?
C154 C155 H15A 109.5 . . ?
C154 C155 H15B 109.5 . . ?
C154 C155 H15C 109.5 . . ?
H15A C155 H15B 109.5 . . ?
H15A C155 H15C 109.5 . . ?
H15B C155 H15C 109.5 . . ?
C152 C156 H15D 109.5 . . ?
C152 C156 H15E 109.5 . . ?
C152 C156 H15F 109.5 . . ?
H15D C156 H15E 109.5 . . ?
H15D C156 H15F 109.5 . . ?
H15E C156 H15F 109.5 . . ?
C150 C157 H15G 109.5 . . ?
C150 C157 H15H 109.5 . . ?
C150 C157 H15I 109.5 . . ?
H15G C157 H15H 109.5 . . ?
H15G C157 H15I 109.5 . . ?
H15H C157 H15I 109.5 . . ?
C127 C158 H158 118.9 . . ?
C127 C158 C159 122.2(4) . . ?
C159 C158 H158 118.9 . . ?
C158 C159 C160 118.6(5) . . ?
C158 C159 C161 119.2(4) . . ?
C160 C159 C161 122.2(4) . . ?
C125 C160 H160 119.1 . . ?
C159 C160 C125 121.9(4) . . ?
C159 C160 H160 119.1 . . ?
C162 C161 C159 119.4(5) . . ?
C166 C161 C159 118.9(5) . . ?
C166 C161 C162 121.6(5) . . ?
C161 C162 C169 121.7(5) . . ?
C163 C162 C161 118.7(7) . . ?
C163 C162 C169 119.6(6) . . ?
C162 C163 H163 119.5 . . ?
C162 C163 C164 121.0(6) . . ?
C164 C163 H163 119.5 . . ?
C163 C164 C168 120.7(7) . . ?
C165 C164 C163 118.9(6) . . ?
C165 C164 C168 120.4(8) . . ?
C164 C165 H165 119.0 . . ?
C164 C165 C166 122.0(7) . . ?
C166 C165 H165 119.0 . . ?
C161 C166 C165 117.8(6) . . ?
C161 C166 C167 121.9(5) . . ?
C165 C166 C167 120.3(6) . . ?
C166 C167 H16A 109.5 . . ?
C166 C167 H16B 109.5 . . ?
C166 C167 H16C 109.5 . . ?
H16A C167 H16B 109.5 . . ?
H16A C167 H16C 109.5 . . ?
H16B C167 H16C 109.5 . . ?
C164 C168 H16D 109.5 . . ?
C164 C168 H16E 109.5 . . ?
C164 C168 H16F 109.5 . . ?
H16D C168 H16E 109.5 . . ?
H16D C168 H16F 109.5 . . ?
H16E C168 H16F 109.5 . . ?
C162 C169 H16G 109.5 . . ?
C162 C169 H16H 109.5 . . ?
C162 C169 H16I 109.5 . . ?
H16G C169 H16H 109.5 . . ?
H16G C169 H16I 109.5 . . ?
H16H C169 H16I 109.5 . . ?
C171 C170 C98 120.0(4) . . ?
C175 C170 C98 120.8(4) . . ?
C175 C170 C171 119.2(5) . . ?
C170 C171 C178 121.8(5) . . ?
C172 C171 C170 118.7(5) . . ?
C172 C171 C178 119.5(5) . . ?
C171 C172 H172 118.3 . . ?
C173 C172 C171 123.3(5) . . ?
C173 C172 H172 118.3 . . ?
C172 C173 C174 117.7(5) . . ?
C172 C173 C177 122.3(5) . . ?
C174 C173 C177 120.0(5) . . ?
C173 C174 H174 119.2 . . ?
C175 C174 C173 121.7(5) . . ?
C175 C174 H174 119.2 . . ?
C170 C175 C176 123.0(5) . . ?
C174 C175 C170 119.3(5) . . ?
C174 C175 C176 117.5(5) . . ?
C175 C176 H17A 109.5 . . ?
C175 C176 H17B 109.5 . . ?
C175 C176 H17C 109.5 . . ?
H17A C176 H17B 109.5 . . ?
H17A C176 H17C 109.5 . . ?
H17B C176 H17C 109.5 . . ?
C173 C177 H17D 109.5 . . ?
C173 C177 H17E 109.5 . . ?
C173 C177 H17F 109.5 . . ?
H17D C177 H17E 109.5 . . ?
H17D C177 H17F 109.5 . . ?
H17E C177 H17F 109.5 . . ?
C171 C178 H17G 109.5 . . ?
C171 C178 H17H 109.5 . . ?
C171 C178 H17I 109.5 . . ?
H17G C178 H17H 109.5 . . ?
H17G C178 H17I 109.5 . . ?
H17H C178 H17I 109.5 . . ?
S3 C180 S4 173(2) . . ?

loop_
_geom_bond_atom_site_label_1
_geom_bond_atom_site_label_2
_geom_bond_distance
_geom_bond_site_symmetry_2
_geom_bond_publ_flag
S2 C179 1.553(8) . ?
S1 C179 1.537(8) . ?
C1 H1 0.9500 . ?
C1 C2 1.338(6) . ?
C1 C40 1.421(7) . ?
C2 H2 0.9500 . ?
C2 C3 1.440(6) . ?
C3 C4 1.402(7) . ?
C3 C109 1.415(6) . ?
C4 C5 1.432(6) . ?
C4 C41 1.447(6) . ?
C5 C6 1.423(7) . ?
C5 C95 1.419(6) . ?
C6 H6 0.9500 . ?
C6 C7 1.361(6) . ?
C7 H7 0.9500 . ?
C7 C8 1.440(6) . ?
C8 C9 1.411(6) . ?
C8 C41 1.423(6) . ?
C9 C10 1.405(6) . ?
C9 C85 1.464(6) . ?
C10 C11 1.444(6) . ?
C10 C39 1.416(6) . ?
C11 C12 1.418(6) . ?
C11 C16 1.408(6) . ?
C12 C13 1.413(6) . ?
C12 C37 1.430(6) . ?
C13 C14 1.397(6) . ?
C13 C35 1.456(6) . ?
C14 C15 1.421(6) . ?
C14 C29 1.440(6) . ?
C15 C16 1.412(6) . ?
C15 C72 1.433(6) . ?
C16 C17 1.446(6) . ?
C17 C18 1.416(6) . ?
C17 C85 1.414(6) . ?
C18 C19 1.462(6) . ?
C18 C82 1.408(6) . ?
C19 C20 1.394(6) . ?
C19 C72 1.424(6) . ?
C20 H20 0.9500 . ?
C20 C21 1.386(6) . ?
C21 C22 1.394(7) . ?
C21 C73 1.498(7) . ?
C22 H22 0.9500 . ?
C22 C23 1.385(7) . ?
C23 C24 1.465(6) . ?
C23 C72 1.418(6) . ?
C24 C25 1.398(6) . ?
C24 C29 1.412(6) . ?
C25 H25 0.9500 . ?
C25 C26 1.394(6) . ?
C26 C27 1.369(7) . ?
C26 C63 1.505(6) . ?
C27 H27 0.9500 . ?
C27 C28 1.391(6) . ?
C28 C29 1.423(6) . ?
C28 C30 1.457(6) . ?
C30 C31 1.402(6) . ?
C30 C35 1.403(6) . ?
C31 H31 0.9500 . ?
C31 C32 1.380(7) . ?
C32 C33 1.388(6) . ?
C32 C54 1.496(6) . ?
C33 H33 0.9500 . ?
C33 C34 1.407(6) . ?
C34 C35 1.402(6) . ?
C34 C36 1.460(6) . ?
C36 C37 1.426(6) . ?
C36 C44 1.380(6) . ?
C37 C38 1.398(6) . ?
C38 C39 1.482(6) . ?
C38 C42 1.402(6) . ?
C39 C40 1.412(6) . ?
C40 C41 1.421(6) . ?
C42 H42 0.9500 . ?
C42 C43 1.394(6) . ?
C43 C44 1.390(6) . ?
C43 C45 1.491(7) . ?
C44 H44 0.9500 . ?
C45 C46 1.406(7) . ?
C45 C50 1.399(7) . ?
C46 C47 1.386(7) . ?
C46 C53 1.508(6) . ?
C47 H47 0.9500 . ?
C47 C48 1.392(7) . ?
C48 C49 1.389(7) . ?
C48 C52 1.511(7) . ?
C49 H49 0.9500 . ?
C49 C50 1.383(7) . ?
C50 C51 1.503(7) . ?
C51 H51A 0.9800 . ?
C51 H51B 0.9800 . ?
C51 H51C 0.9800 . ?
C52 H52A 0.9800 . ?
C52 H52B 0.9800 . ?
C52 H52C 0.9800 . ?
C53 H53A 0.9800 . ?
C53 H53B 0.9800 . ?
C53 H53C 0.9800 . ?
C54 C55 1.394(7) . ?
C54 C59 1.406(8) . ?
C55 C56 1.396(7) . ?
C55 C62 1.492(8) . ?
C56 H56 0.9500 . ?
C56 C57 1.384(8) . ?
C57 C58 1.377(8) . ?
C57 C61 1.519(8) . ?
C58 H58 0.9500 . ?
C58 C59 1.401(8) . ?
C59 C60 1.514(8) . ?
C60 H60A 0.9800 . ?
C60 H60B 0.9800 . ?
C60 H60C 0.9800 . ?
C61 H61A 0.9800 . ?
C61 H61B 0.9800 . ?
C61 H61C 0.9800 . ?
C62 H62A 0.9800 . ?
C62 H62B 0.9800 . ?
C62 H62C 0.9800 . ?
C63 C64 1.378(7) . ?
C63 C68 1.406(7) . ?
C64 C65 1.380(7) . ?
C64 C71 1.504(7) . ?
C65 H65 0.9500 . ?
C65 C66 1.397(7) . ?
C66 C67 1.361(8) . ?
C66 C70 1.533(7) . ?
C67 H67 0.9500 . ?
C67 C68 1.384(7) . ?
C68 C69 1.483(8) . ?
C69 H69A 0.9800 . ?
C69 H69B 0.9800 . ?
C69 H69C 0.9800 . ?
C70 H70A 0.9800 . ?
C70 H70B 0.9800 . ?
C70 H70C 0.9800 . ?
C71 H71A 0.9800 . ?
C71 H71B 0.9800 . ?
C71 H71C 0.9800 . ?
C73 C74 1.414(8) . ?
C73 C78 1.396(8) . ?
C74 C75 1.404(8) . ?
C74 C81 1.511(9) . ?
C75 H75 0.9500 . ?
C75 C76 1.382(9) . ?
C76 C77 1.358(9) . ?
C76 C80 1.526(9) . ?
C77 H77 0.9500 . ?
C77 C78 1.392(8) . ?
C78 C79 1.488(8) . ?
C79 H79A 0.9800 . ?
C79 H79B 0.9800 . ?
C79 H79C 0.9800 . ?
C80 H80A 0.9800 . ?
C80 H80B 0.9800 . ?
C80 H80C 0.9800 . ?
C81 H81A 0.9800 . ?
C81 H81B 0.9800 . ?
C81 H81C 0.9800 . ?
C82 H82 0.9500 . ?
C82 C83 1.381(6) . ?
C83 C84 1.389(6) . ?
C83 C86 1.503(6) . ?
C84 H84 0.9500 . ?
C84 C85 1.401(6) . ?
C86 C87 1.398(7) . ?
C86 C91 1.394(7) . ?
C87 C88 1.397(7) . ?
C87 C94 1.493(8) . ?
C88 H88 0.9500 . ?
C88 C89 1.371(8) . ?
C89 C90 1.373(9) . ?
C89 C93 1.509(7) . ?
C90 H90 0.9500 . ?
C90 C91 1.392(7) . ?
C91 C92 1.503(8) . ?
C92 H92A 0.9800 . ?
C92 H92B 0.9800 . ?
C92 H92C 0.9800 . ?
C93 H93A 0.9800 . ?
C93 H93B 0.9800 . ?
C93 H93C 0.9800 . ?
C94 H94A 0.9800 . ?
C94 H94B 0.9800 . ?
C94 H94C 0.9800 . ?
C95 C96 1.474(6) . ?
C95 C110 1.410(6) . ?
C96 C97 1.387(6) . ?
C96 C101 1.419(6) . ?
C97 H97 0.9500 . ?
C97 C98 1.410(6) . ?
C98 C99 1.388(6) . ?
C98 C170 1.488(7) . ?
C99 H99 0.9500 . ?
C99 C100 1.383(6) . ?
C100 C101 1.429(6) . ?
C100 C144 1.473(6) . ?
C101 C102 1.426(6) . ?
C102 C103 1.412(6) . ?
C102 C111 1.418(6) . ?
C103 C104 1.406(7) . ?
C103 C145 1.444(6) . ?
C104 C105 1.420(6) . ?
C104 C129 1.444(6) . ?
C105 C106 1.417(6) . ?
C105 C126 1.443(6) . ?
C106 C107 1.444(6) . ?
C106 C111 1.407(6) . ?
C107 C108 1.429(6) . ?
C107 C124 1.402(6) . ?
C108 C109 1.458(6) . ?
C108 C112 1.402(6) . ?
C109 C110 1.429(6) . ?
C110 C111 1.430(6) . ?
C112 H112 0.9500 . ?
C112 C113 1.381(7) . ?
C113 C114 1.508(7) . ?
C113 C123 1.396(6) . ?
C114 C115 1.391(8) . ?
C114 C119 1.384(8) . ?
C115 C116 1.387(8) . ?
C115 C122 1.487(9) . ?
C116 H116 0.9500 . ?
C116 C117 1.382(9) . ?
C117 C118 1.370(9) . ?
C117 C121 1.528(8) . ?
C118 H118 0.9500 . ?
C118 C119 1.390(8) . ?
C119 C120 1.510(9) . ?
C120 H12A 0.9800 . ?
C120 H12B 0.9800 . ?
C120 H12C 0.9800 . ?
C121 H12D 0.9800 . ?
C121 H12E 0.9800 . ?
C121 H12F 0.9800 . ?
C122 H12G 0.9800 . ?
C122 H12H 0.9800 . ?
C122 H12I 0.9800 . ?
C123 H123 0.9500 . ?
C123 C124 1.400(6) . ?
C124 C125 1.459(6) . ?
C125 C126 1.422(6) . ?
C125 C160 1.393(6) . ?
C126 C127 1.416(6) . ?
C127 C128 1.476(6) . ?
C127 C158 1.380(7) . ?
C128 C129 1.413(7) . ?
C128 C148 1.406(6) . ?
C129 C130 1.423(6) . ?
C130 C131 1.452(7) . ?
C130 C146 1.386(6) . ?
C131 C132 1.393(6) . ?
C131 C145 1.420(6) . ?
C132 H132 0.9500 . ?
C132 C133 1.388(7) . ?
C133 C134 1.496(6) . ?
C133 C143 1.390(6) . ?
C134 C135 1.406(7) . ?
C134 C139 1.388(7) . ?
C135 C136 1.399(7) . ?
C135 C142 1.491(8) . ?
C136 H136 0.9500 . ?
C136 C137 1.370(7) . ?
C137 C138 1.373(7) . ?
C137 C141 1.518(7) . ?
C138 H138 0.9500 . ?
C138 C139 1.393(7) . ?
C139 C140 1.515(7) . ?
C140 H14A 0.9800 . ?
C140 H14B 0.9800 . ?
C140 H14C 0.9800 . ?
C141 H14D 0.9800 . ?
C141 H14E 0.9800 . ?
C141 H14F 0.9800 . ?
C142 H14G 0.9800 . ?
C142 H14H 0.9800 . ?
C142 H14I 0.9800 . ?
C143 H143 0.9500 . ?
C143 C144 1.400(6) . ?
C144 C145 1.407(7) . ?
C146 H146 0.9500 . ?
C146 C147 1.379(7) . ?
C147 C148 1.382(7) . ?
C147 C149 1.504(6) . ?
C148 H148 0.9500 . ?
C149 C150 1.360(8) . ?
C149 C154 1.404(7) . ?
C150 C151 1.410(7) . ?
C150 C157 1.519(8) . ?
C151 H151 0.9500 . ?
C151 C152 1.381(8) . ?
C152 C153 1.363(8) . ?
C152 C156 1.524(7) . ?
C153 H153 0.9500 . ?
C153 C154 1.392(7) . ?
C154 C155 1.496(9) . ?
C155 H15A 0.9800 . ?
C155 H15B 0.9800 . ?
C155 H15C 0.9800 . ?
C156 H15D 0.9800 . ?
C156 H15E 0.9800 . ?
C156 H15F 0.9800 . ?
C157 H15G 0.9800 . ?
C157 H15H 0.9800 . ?
C157 H15I 0.9800 . ?
C158 H158 0.9500 . ?
C158 C159 1.383(7) . ?
C159 C160 1.387(6) . ?
C159 C161 1.498(7) . ?
C160 H160 0.9500 . ?
C161 C162 1.418(8) . ?
C161 C166 1.388(8) . ?
C162 C163 1.376(8) . ?
C162 C169 1.521(9) . ?
C163 H163 0.9500 . ?
C163 C164 1.410(10) . ?
C164 C165 1.379(10) . ?
C164 C168 1.534(8) . ?
C165 H165 0.9500 . ?
C165 C166 1.401(8) . ?
C166 C167 1.495(8) . ?
C167 H16A 0.9800 . ?
C167 H16B 0.9800 . ?
C167 H16C 0.9800 . ?
C168 H16D 0.9800 . ?
C168 H16E 0.9800 . ?
C168 H16F 0.9800 . ?
C169 H16G 0.9800 . ?
C169 H16H 0.9800 . ?
C169 H16I 0.9800 . ?
C170 C171 1.409(7) . ?
C170 C175 1.406(7) . ?
C171 C172 1.381(7) . ?
C171 C178 1.505(7) . ?
C172 H172 0.9500 . ?
C172 C173 1.364(7) . ?
C173 C174 1.395(7) . ?
C173 C177 1.505(7) . ?
C174 H174 0.9500 . ?
C174 C175 1.388(7) . ?
C175 C176 1.506(7) . ?
C176 H17A 0.9800 . ?
C176 H17B 0.9800 . ?
C176 H17C 0.9800 . ?
C177 H17D 0.9800 . ?
C177 H17E 0.9800 . ?
C177 H17F 0.9800 . ?
C178 H17G 0.9800 . ?
C178 H17H 0.9800 . ?
C178 H17I 0.9800 . ?
S3 C180 1.506(11) . ?
S4 C180 1.563(17) . ?

loop_
_geom_torsion_atom_site_label_1
_geom_torsion_atom_site_label_2
_geom_torsion_atom_site_label_3
_geom_torsion_atom_site_label_4
_geom_torsion
_geom_torsion_site_symmetry_1
_geom_torsion_site_symmetry_2
_geom_torsion_site_symmetry_3
_geom_torsion_site_symmetry_4
_geom_torsion_publ_flag
C1 C2 C3 C4 -12.2(8) . . . . ?
C1 C2 C3 C109 177.1(5) . . . . ?
C1 C40 C41 C4 -11.4(7) . . . . ?
C1 C40 C41 C8 168.0(4) . . . . ?
C2 C1 C40 C39 -173.4(5) . . . . ?
C2 C1 C40 C41 15.1(8) . . . . ?
C2 C3 C4 C5 -164.6(5) . . . . ?
C2 C3 C4 C41 15.3(7) . . . . ?
C2 C3 C109 C108 -20.5(8) . . . . ?
C2 C3 C109 C110 159.3(5) . . . . ?
C3 C4 C5 C6 169.7(5) . . . . ?
C3 C4 C5 C95 -3.2(8) . . . . ?
C3 C4 C41 C8 177.0(5) . . . . ?
C3 C4 C41 C40 -3.7(7) . . . . ?
C3 C109 C110 C95 12.7(7) . . . . ?
C3 C109 C110 C111 -163.2(5) . . . . ?
C4 C3 C109 C108 169.1(5) . . . . ?
C4 C3 C109 C110 -11.1(7) . . . . ?
C4 C5 C6 C7 12.7(7) . . . . ?
C4 C5 C95 C96 -172.9(5) . . . . ?
C4 C5 C95 C110 4.9(7) . . . . ?
C5 C4 C41 C8 -3.2(7) . . . . ?
C5 C4 C41 C40 176.2(5) . . . . ?
C5 C6 C7 C8 -1.3(8) . . . . ?
C5 C95 C96 C97 24.5(8) . . . . ?
C5 C95 C96 C101 -158.3(5) . . . . ?
C5 C95 C110 C109 -9.7(7) . . . . ?
C5 C95 C110 C111 166.2(5) . . . . ?
C6 C5 C95 C96 14.7(8) . . . . ?
C6 C5 C95 C110 -167.5(5) . . . . ?
C6 C7 C8 C9 176.4(5) . . . . ?
C6 C7 C8 C41 -12.1(7) . . . . ?
C7 C8 C9 C10 159.6(5) . . . . ?
C7 C8 C9 C85 -18.9(7) . . . . ?
C7 C8 C41 C4 14.1(7) . . . . ?
C7 C8 C41 C40 -165.3(5) . . . . ?
C8 C9 C10 C11 -162.4(4) . . . . ?
C8 C9 C10 C39 14.2(7) . . . . ?
C8 C9 C85 C17 159.5(4) . . . . ?
C8 C9 C85 C84 -26.2(7) . . . . ?
C9 C8 C41 C4 -174.1(5) . . . . ?
C9 C8 C41 C40 6.5(7) . . . . ?
C9 C10 C11 C12 173.5(4) . . . . ?
C9 C10 C11 C16 -2.3(7) . . . . ?
C9 C10 C39 C38 170.1(5) . . . . ?
C9 C10 C39 C40 -11.8(7) . . . . ?
C10 C9 C85 C17 -18.9(7) . . . . ?
C10 C9 C85 C84 155.4(5) . . . . ?
C10 C11 C12 C13 -172.0(4) . . . . ?
C10 C11 C12 C37 9.9(7) . . . . ?
C10 C11 C16 C15 174.6(4) . . . . ?
C10 C11 C16 C17 -8.8(7) . . . . ?
C10 C39 C40 C1 -164.8(5) . . . . ?
C10 C39 C40 C41 6.5(7) . . . . ?
C11 C10 C39 C38 -13.2(7) . . . . ?
C11 C10 C39 C40 164.9(4) . . . . ?
C11 C12 C13 C14 -2.9(7) . . . . ?
C11 C12 C13 C35 175.7(4) . . . . ?
C11 C12 C37 C36 175.9(4) . . . . ?
C11 C12 C37 C38 0.6(7) . . . . ?
C11 C16 C17 C18 -171.2(4) . . . . ?
C11 C16 C17 C85 5.8(7) . . . . ?
C12 C11 C16 C15 -1.2(7) . . . . ?
C12 C11 C16 C17 175.4(4) . . . . ?
C12 C13 C14 C15 -1.0(7) . . . . ?
C12 C13 C14 C29 177.8(4) . . . . ?
C12 C13 C35 C30 -173.2(4) . . . . ?
C12 C13 C35 C34 4.5(7) . . . . ?
C12 C37 C38 C39 -17.1(7) . . . . ?
C12 C37 C38 C42 162.4(4) . . . . ?
C13 C12 C37 C36 -2.2(7) . . . . ?
C13 C12 C37 C38 -177.5(4) . . . . ?
C13 C14 C15 C16 3.7(7) . . . . ?
C13 C14 C15 C72 -176.6(4) . . . . ?
C13 C14 C29 C24 178.9(4) . . . . ?
C13 C14 C29 C28 -2.8(7) . . . . ?
C14 C13 C35 C30 5.3(7) . . . . ?
C14 C13 C35 C34 -176.9(4) . . . . ?
C14 C15 C16 C11 -2.6(7) . . . . ?
C14 C15 C16 C17 -179.1(4) . . . . ?
C14 C15 C72 C19 175.8(4) . . . . ?
C14 C15 C72 C23 -3.1(7) . . . . ?
C15 C14 C29 C24 -2.3(7) . . . . ?
C15 C14 C29 C28 176.0(4) . . . . ?
C15 C16 C17 C18 5.4(7) . . . . ?
C15 C16 C17 C85 -177.6(4) . . . . ?
C16 C11 C12 C13 3.9(7) . . . . ?
C16 C11 C12 C37 -174.2(4) . . . . ?
C16 C15 C72 C19 -4.5(7) . . . . ?
C16 C15 C72 C23 176.6(4) . . . . ?
C16 C17 C18 C19 -8.6(7) . . . . ?
C16 C17 C18 C82 169.9(4) . . . . ?
C16 C17 C85 C9 8.0(7) . . . . ?
C16 C17 C85 C84 -166.6(4) . . . . ?
C17 C18 C19 C20 -172.8(4) . . . . ?
C17 C18 C19 C72 5.4(7) . . . . ?
C17 C18 C82 C83 -0.3(7) . . . . ?
C18 C17 C85 C9 -175.0(4) . . . . ?
C18 C17 C85 C84 10.4(7) . . . . ?
C18 C19 C20 C21 179.7(5) . . . . ?
C18 C19 C72 C15 1.2(7) . . . . ?
C18 C19 C72 C23 -179.8(4) . . . . ?
C18 C82 C83 C84 4.3(7) . . . . ?
C18 C82 C83 C86 -176.4(5) . . . . ?
C19 C18 C82 C83 178.2(4) . . . . ?
C19 C20 C21 C22 0.7(8) . . . . ?
C19 C20 C21 C73 179.4(5) . . . . ?
C20 C19 C72 C15 179.4(4) . . . . ?
C20 C19 C72 C23 -1.6(7) . . . . ?
C20 C21 C22 C23 -2.9(8) . . . . ?
C20 C21 C73 C74 76.2(7) . . . . ?
C20 C21 C73 C78 -107.4(6) . . . . ?
C21 C22 C23 C24 -178.2(5) . . . . ?
C21 C22 C23 C72 2.7(8) . . . . ?
C21 C73 C74 C75 174.9(5) . . . . ?
C21 C73 C74 C81 -6.0(8) . . . . ?
C21 C73 C78 C77 -175.5(5) . . . . ?
C21 C73 C78 C79 3.5(8) . . . . ?
C22 C21 C73 C74 -105.1(6) . . . . ?
C22 C21 C73 C78 71.2(7) . . . . ?
C22 C23 C24 C25 4.8(7) . . . . ?
C22 C23 C24 C29 -176.3(5) . . . . ?
C22 C23 C72 C15 178.5(4) . . . . ?
C22 C23 C72 C19 -0.4(7) . . . . ?
C23 C24 C25 C26 179.0(5) . . . . ?
C23 C24 C29 C14 -1.3(7) . . . . ?
C23 C24 C29 C28 -179.6(4) . . . . ?
C24 C23 C72 C15 -0.6(7) . . . . ?
C24 C23 C72 C19 -179.6(4) . . . . ?
C24 C25 C26 C27 0.5(7) . . . . ?
C24 C25 C26 C63 -175.5(4) . . . . ?
C25 C24 C29 C14 177.6(4) . . . . ?
C25 C24 C29 C28 -0.7(7) . . . . ?
C25 C26 C27 C28 -0.5(8) . . . . ?
C25 C26 C63 C64 80.6(7) . . . . ?
C25 C26 C63 C68 -104.7(6) . . . . ?
C26 C27 C28 C29 -0.1(7) . . . . ?
C26 C27 C28 C30 -179.6(5) . . . . ?
C26 C63 C64 C65 176.0(5) . . . . ?
C26 C63 C64 C71 -3.0(8) . . . . ?
C26 C63 C68 C67 -175.8(5) . . . . ?
C26 C63 C68 C69 0.8(8) . . . . ?
C27 C26 C63 C64 -95.2(6) . . . . ?
C27 C26 C63 C68 79.5(6) . . . . ?
C27 C28 C29 C14 -177.6(4) . . . . ?
C27 C28 C29 C24 0.7(7) . . . . ?
C27 C28 C30 C31 3.3(7) . . . . ?
C27 C28 C30 C35 -177.8(4) . . . . ?
C28 C30 C31 C32 179.7(4) . . . . ?
C28 C30 C35 C13 -6.3(7) . . . . ?
C28 C30 C35 C34 176.0(4) . . . . ?
C29 C14 C15 C16 -175.1(4) . . . . ?
C29 C14 C15 C72 4.6(7) . . . . ?
C29 C24 C25 C26 0.1(7) . . . . ?
C29 C28 C30 C31 -176.2(4) . . . . ?
C29 C28 C30 C35 2.7(7) . . . . ?
C30 C28 C29 C14 1.9(7) . . . . ?
C30 C28 C29 C24 -179.8(4) . . . . ?
C30 C31 C32 C33 3.6(7) . . . . ?
C30 C31 C32 C54 -177.3(4) . . . . ?
C31 C30 C35 C13 172.7(4) . . . . ?
C31 C30 C35 C34 -5.1(7) . . . . ?
C31 C32 C33 C34 -3.6(7) . . . . ?
C31 C32 C54 C55 -74.3(6) . . . . ?
C31 C32 C54 C59 103.0(6) . . . . ?
C32 C33 C34 C35 -0.7(7) . . . . ?
C32 C33 C34 C36 -178.8(4) . . . . ?
C32 C54 C55 C56 179.2(5) . . . . ?
C32 C54 C55 C62 1.8(8) . . . . ?
C32 C54 C59 C58 179.6(5) . . . . ?
C32 C54 C59 C60 -3.0(8) . . . . ?
C33 C32 C54 C55 104.8(6) . . . . ?
C33 C32 C54 C59 -77.9(7) . . . . ?
C33 C34 C35 C13 -172.6(4) . . . . ?
C33 C34 C35 C30 5.1(7) . . . . ?
C33 C34 C36 C37 164.5(4) . . . . ?
C33 C34 C36 C44 -17.1(7) . . . . ?
C34 C36 C37 C12 12.0(7) . . . . ?
C34 C36 C37 C38 -172.6(4) . . . . ?
C34 C36 C44 C43 -178.0(4) . . . . ?
C35 C13 C14 C15 -179.5(4) . . . . ?
C35 C13 C14 C29 -0.7(7) . . . . ?
C35 C30 C31 C32 0.7(7) . . . . ?
C35 C34 C36 C37 -13.6(7) . . . . ?
C35 C34 C36 C44 164.8(5) . . . . ?
C36 C34 C35 C13 5.5(7) . . . . ?
C36 C34 C35 C30 -176.8(4) . . . . ?
C36 C37 C38 C39 167.5(4) . . . . ?
C36 C37 C38 C42 -13.0(7) . . . . ?
C37 C12 C13 C14 175.2(4) . . . . ?
C37 C12 C13 C35 -6.2(7) . . . . ?
C37 C36 C44 C43 0.4(7) . . . . ?
C37 C38 C39 C10 23.4(7) . . . . ?
C37 C38 C39 C40 -154.7(5) . . . . ?
C37 C38 C42 C43 8.1(7) . . . . ?
C38 C39 C40 C1 13.2(8) . . . . ?
C38 C39 C40 C41 -175.5(5) . . . . ?
C38 C42 C43 C44 1.1(7) . . . . ?
C38 C42 C43 C45 -179.2(4) . . . . ?
C39 C10 C11 C12 -3.2(7) . . . . ?
C39 C10 C11 C16 -179.0(4) . . . . ?
C39 C38 C42 C43 -172.4(5) . . . . ?
C39 C40 C41 C4 176.8(5) . . . . ?
C39 C40 C41 C8 -3.9(7) . . . . ?
C40 C1 C2 C3 -3.3(8) . . . . ?
C41 C4 C5 C6 -10.2(7) . . . . ?
C41 C4 C5 C95 176.9(4) . . . . ?
C41 C8 C9 C10 -11.6(7) . . . . ?
C41 C8 C9 C85 170.0(4) . . . . ?
C42 C38 C39 C10 -156.1(5) . . . . ?
C42 C38 C39 C40 25.9(8) . . . . ?
C42 C43 C44 C36 -5.4(7) . . . . ?
C42 C43 C45 C46 121.0(5) . . . . ?
C42 C43 C45 C50 -59.3(7) . . . . ?
C43 C45 C46 C47 -178.2(5) . . . . ?
C43 C45 C46 C53 2.5(7) . . . . ?
C43 C45 C50 C49 177.7(5) . . . . ?
C43 C45 C50 C51 -2.5(8) . . . . ?
C44 C36 C37 C12 -166.5(4) . . . . ?
C44 C36 C37 C38 8.9(7) . . . . ?
C44 C43 C45 C46 -59.4(7) . . . . ?
C44 C43 C45 C50 120.4(5) . . . . ?
C45 C43 C44 C36 174.9(5) . . . . ?
C45 C46 C47 C48 -0.3(8) . . . . ?
C46 C45 C50 C49 -2.5(8) . . . . ?
C46 C45 C50 C51 177.2(5) . . . . ?
C46 C47 C48 C49 -1.0(8) . . . . ?
C46 C47 C48 C52 178.9(5) . . . . ?
C47 C48 C49 C50 0.4(8) . . . . ?
C48 C49 C50 C45 1.3(8) . . . . ?
C48 C49 C50 C51 -178.5(5) . . . . ?
C50 C45 C46 C47 2.0(7) . . . . ?
C50 C45 C46 C53 -177.2(5) . . . . ?
C52 C48 C49 C50 -179.4(6) . . . . ?
C53 C46 C47 C48 179.0(5) . . . . ?
C54 C32 C33 C34 177.3(4) . . . . ?
C54 C55 C56 C57 0.0(9) . . . . ?
C55 C54 C59 C58 -3.1(8) . . . . ?
C55 C54 C59 C60 174.3(5) . . . . ?
C55 C56 C57 C58 -0.7(9) . . . . ?
C55 C56 C57 C61 176.7(6) . . . . ?
C56 C57 C58 C59 -0.6(10) . . . . ?
C57 C58 C59 C54 2.4(9) . . . . ?
C57 C58 C59 C60 -174.9(6) . . . . ?
C59 C54 C55 C56 1.9(8) . . . . ?
C59 C54 C55 C62 -175.6(5) . . . . ?
C61 C57 C58 C59 -178.0(6) . . . . ?
C62 C55 C56 C57 177.5(6) . . . . ?
C63 C26 C27 C28 175.5(5) . . . . ?
C63 C64 C65 C66 -1.6(9) . . . . ?
C64 C63 C68 C67 -1.1(8) . . . . ?
C64 C63 C68 C69 175.4(6) . . . . ?
C64 C65 C66 C67 1.4(9) . . . . ?
C64 C65 C66 C70 -178.7(6) . . . . ?
C65 C66 C67 C68 -1.1(9) . . . . ?
C66 C67 C68 C63 1.0(9) . . . . ?
C66 C67 C68 C69 -175.6(6) . . . . ?
C68 C63 C64 C65 1.4(8) . . . . ?
C68 C63 C64 C71 -177.6(5) . . . . ?
C70 C66 C67 C68 178.9(6) . . . . ?
C71 C64 C65 C66 177.5(6) . . . . ?
C72 C15 C16 C11 177.7(4) . . . . ?
C72 C15 C16 C17 1.2(7) . . . . ?
C72 C19 C20 C21 1.4(8) . . . . ?
C72 C23 C24 C25 -176.1(4) . . . . ?
C72 C23 C24 C29 2.8(7) . . . . ?
C73 C21 C22 C23 178.5(5) . . . . ?
C73 C74 C75 C76 0.4(9) . . . . ?
C74 C73 C78 C77 0.8(8) . . . . ?
C74 C73 C78 C79 179.8(5) . . . . ?
C74 C75 C76 C77 1.5(10) . . . . ?
C74 C75 C76 C80 -177.5(6) . . . . ?
C75 C76 C77 C78 -2.3(10) . . . . ?
C76 C77 C78 C73 1.1(8) . . . . ?
C76 C77 C78 C79 -178.0(6) . . . . ?
C78 C73 C74 C75 -1.5(8) . . . . ?
C78 C73 C74 C81 177.6(5) . . . . ?
C80 C76 C77 C78 176.7(6) . . . . ?
C81 C74 C75 C76 -178.7(6) . . . . ?
C82 C18 C19 C20 8.7(7) . . . . ?
C82 C18 C19 C72 -173.1(4) . . . . ?
C82 C83 C84 C85 -0.9(7) . . . . ?
C82 C83 C86 C87 -78.4(6) . . . . ?
C82 C83 C86 C91 96.7(6) . . . . ?
C83 C84 C85 C9 179.2(4) . . . . ?
C83 C84 C85 C17 -6.4(7) . . . . ?
C83 C86 C87 C88 172.9(5) . . . . ?
C83 C86 C87 C94 -5.4(8) . . . . ?
C83 C86 C91 C90 -174.7(5) . . . . ?
C83 C86 C91 C92 4.8(8) . . . . ?
C84 C83 C86 C87 100.8(6) . . . . ?
C84 C83 C86 C91 -84.1(6) . . . . ?
C85 C9 C10 C11 16.1(7) . . . . ?
C85 C9 C10 C39 -167.3(4) . . . . ?
C85 C17 C18 C19 174.3(4) . . . . ?
C85 C17 C18 C82 -7.2(7) . . . . ?
C86 C83 C84 C85 179.9(5) . . . . ?
C86 C87 C88 C89 0.6(9) . . . . ?
C87 C86 C91 C90 0.4(7) . . . . ?
C87 C86 C91 C92 179.8(5) . . . . ?
C87 C88 C89 C90 2.9(9) . . . . ?
C87 C88 C89 C93 -175.9(5) . . . . ?
C88 C89 C90 C91 -4.9(9) . . . . ?
C89 C90 C91 C86 3.3(8) . . . . ?
C89 C90 C91 C92 -176.2(6) . . . . ?
C91 C86 C87 C88 -2.2(8) . . . . ?
C91 C86 C87 C94 179.4(6) . . . . ?
C93 C89 C90 C91 173.9(5) . . . . ?
C94 C87 C88 C89 179.0(6) . . . . ?
C95 C5 C6 C7 -174.8(5) . . . . ?
C95 C96 C97 C98 -174.7(5) . . . . ?
C95 C96 C101 C100 170.7(4) . . . . ?
C95 C96 C101 C102 -15.2(7) . . . . ?
C95 C110 C111 C102 -0.9(7) . . . . ?
C95 C110 C111 C106 -178.0(5) . . . . ?
C96 C95 C110 C109 168.2(4) . . . . ?
C96 C95 C110 C111 -15.9(7) . . . . ?
C96 C97 C98 C99 0.7(7) . . . . ?
C96 C97 C98 C170 -178.6(5) . . . . ?
C96 C101 C102 C103 -177.1(4) . . . . ?
C96 C101 C102 C111 -1.6(7) . . . . ?
C97 C96 C101 C100 -12.0(7) . . . . ?
C97 C96 C101 C102 162.1(4) . . . . ?
C97 C98 C99 C100 -5.7(7) . . . . ?
C97 C98 C170 C171 118.5(5) . . . . ?
C97 C98 C170 C175 -59.8(7) . . . . ?
C98 C99 C100 C101 1.6(7) . . . . ?
C98 C99 C100 C144 -176.3(5) . . . . ?
C98 C170 C171 C172 -179.0(4) . . . . ?
C98 C170 C171 C178 3.0(7) . . . . ?
C98 C170 C175 C174 179.4(4) . . . . ?
C98 C170 C175 C176 -4.4(7) . . . . ?
C99 C98 C170 C171 -60.8(7) . . . . ?
C99 C98 C170 C175 120.9(5) . . . . ?
C99 C100 C101 C96 7.3(7) . . . . ?
C99 C100 C101 C102 -166.7(4) . . . . ?
C99 C100 C144 C143 -13.3(7) . . . . ?
C99 C100 C144 C145 166.4(5) . . . . ?
C100 C101 C102 C103 -3.2(7) . . . . ?
C100 C101 C102 C111 172.3(4) . . . . ?
C100 C144 C145 C103 3.9(7) . . . . ?
C100 C144 C145 C131 -175.1(4) . . . . ?
C101 C96 C97 C98 8.1(7) . . . . ?
C101 C100 C144 C143 168.8(4) . . . . ?
C101 C100 C144 C145 -11.5(7) . . . . ?
C101 C102 C103 C104 173.6(4) . . . . ?
C101 C102 C103 C145 -4.7(7) . . . . ?
C101 C102 C111 C106 -172.9(4) . . . . ?
C101 C102 C111 C110 10.0(7) . . . . ?
C102 C103 C104 C105 -0.5(7) . . . . ?
C102 C103 C104 C129 180.0(4) . . . . ?
C102 C103 C145 C131 -176.8(4) . . . . ?
C102 C103 C145 C144 4.3(7) . . . . ?
C103 C102 C111 C106 2.7(7) . . . . ?
C103 C102 C111 C110 -174.4(4) . . . . ?
C103 C104 C105 C106 2.2(7) . . . . ?
C103 C104 C105 C126 -177.1(4) . . . . ?
C103 C104 C129 C128 178.9(5) . . . . ?
C103 C104 C129 C130 -1.7(7) . . . . ?
C104 C103 C145 C131 5.0(7) . . . . ?
C104 C103 C145 C144 -174.0(5) . . . . ?
C104 C105 C106 C107 -176.7(4) . . . . ?
C104 C105 C106 C111 -1.4(7) . . . . ?
C104 C105 C126 C125 175.5(4) . . . . ?
C104 C105 C126 C127 -4.4(7) . . . . ?
C104 C129 C130 C131 2.0(7) . . . . ?
C104 C129 C130 C146 179.8(5) . . . . ?
C105 C104 C129 C128 -0.6(7) . . . . ?
C105 C104 C129 C130 178.8(5) . . . . ?
C105 C106 C107 C108 179.9(4) . . . . ?
C105 C106 C107 C124 4.6(7) . . . . ?
C105 C106 C111 C102 -1.0(7) . . . . ?
C105 C106 C111 C110 176.1(4) . . . . ?
C105 C126 C127 C128 4.3(7) . . . . ?
C105 C126 C127 C158 -178.4(5) . . . . ?
C106 C105 C126 C125 -3.7(7) . . . . ?
C106 C105 C126 C127 176.4(4) . . . . ?
C106 C107 C108 C109 9.9(7) . . . . ?
C106 C107 C108 C112 -164.6(4) . . . . ?
C106 C107 C124 C123 167.2(5) . . . . ?
C106 C107 C124 C125 -10.3(7) . . . . ?
C107 C106 C111 C102 174.2(4) . . . . ?
C107 C106 C111 C110 -8.7(7) . . . . ?
C107 C108 C109 C3 159.4(5) . . . . ?
C107 C108 C109 C110 -20.5(7) . . . . ?
C107 C108 C112 C113 -5.3(7) . . . . ?
C107 C124 C125 C126 9.0(7) . . . . ?
C107 C124 C125 C160 -170.5(5) . . . . ?
C108 C107 C124 C123 -8.1(7) . . . . ?
C108 C107 C124 C125 174.4(4) . . . . ?
C108 C109 C110 C95 -167.5(4) . . . . ?
C108 C109 C110 C111 16.6(7) . . . . ?
C108 C112 C113 C114 177.7(5) . . . . ?
C108 C112 C113 C123 -2.9(8) . . . . ?
C109 C3 C4 C5 6.4(8) . . . . ?
C109 C3 C4 C41 -173.8(5) . . . . ?
C109 C108 C112 C113 -179.7(5) . . . . ?
C109 C110 C111 C102 174.9(4) . . . . ?
C109 C110 C111 C106 -2.1(7) . . . . ?
C110 C95 C96 C97 -153.4(5) . . . . ?
C110 C95 C96 C101 23.8(7) . . . . ?
C111 C102 C103 C104 -1.9(7) . . . . ?
C111 C102 C103 C145 179.8(4) . . . . ?
C111 C106 C107 C108 4.7(7) . . . . ?
C111 C106 C107 C124 -170.7(5) . . . . ?
C112 C108 C109 C3 -26.4(7) . . . . ?
C112 C108 C109 C110 153.8(5) . . . . ?
C112 C113 C114 C115 102.4(6) . . . . ?
C112 C113 C114 C119 -82.0(7) . . . . ?
C112 C113 C123 C124 5.9(8) . . . . ?
C113 C114 C115 C116 173.5(5) . . . . ?
C113 C114 C115 C122 -4.8(9) . . . . ?
C113 C114 C119 C118 -174.1(5) . . . . ?
C113 C114 C119 C120 3.9(8) . . . . ?
C113 C123 C124 C107 -0.3(8) . . . . ?
C113 C123 C124 C125 177.2(5) . . . . ?
C114 C113 C123 C124 -174.7(5) . . . . ?
C114 C115 C116 C117 1.1(9) . . . . ?
C115 C114 C119 C118 1.4(8) . . . . ?
C115 C114 C119 C120 179.5(6) . . . . ?
C115 C116 C117 C118 0.8(9) . . . . ?
C115 C116 C117 C121 -176.6(6) . . . . ?
C116 C117 C118 C119 -1.6(9) . . . . ?
C117 C118 C119 C114 0.5(9) . . . . ?
C117 C118 C119 C120 -177.6(6) . . . . ?
C119 C114 C115 C116 -2.2(8) . . . . ?
C119 C114 C115 C122 179.5(6) . . . . ?
C121 C117 C118 C119 175.8(6) . . . . ?
C122 C115 C116 C117 179.4(6) . . . . ?
C123 C113 C114 C115 -77.0(6) . . . . ?
C123 C113 C114 C119 98.5(6) . . . . ?
C123 C124 C125 C126 -168.5(5) . . . . ?
C123 C124 C125 C160 11.9(8) . . . . ?
C124 C107 C108 C109 -174.7(4) . . . . ?
C124 C107 C108 C112 10.8(7) . . . . ?
C124 C125 C126 C105 -2.1(7) . . . . ?
C124 C125 C126 C127 177.8(4) . . . . ?
C124 C125 C160 C159 -179.8(5) . . . . ?
C125 C126 C127 C128 -175.6(4) . . . . ?
C125 C126 C127 C158 1.7(7) . . . . ?
C126 C105 C106 C107 2.6(7) . . . . ?
C126 C105 C106 C111 177.8(4) . . . . ?
C126 C125 C160 C159 0.6(8) . . . . ?
C126 C127 C128 C129 -2.4(7) . . . . ?
C126 C127 C128 C148 177.5(5) . . . . ?
C126 C127 C158 C159 1.2(8) . . . . ?
C127 C128 C129 C104 0.6(7) . . . . ?
C127 C128 C129 C130 -178.8(5) . . . . ?
C127 C128 C148 C147 179.4(5) . . . . ?
C127 C158 C159 C160 -3.2(8) . . . . ?
C127 C158 C159 C161 177.6(5) . . . . ?
C128 C127 C158 C159 178.5(5) . . . . ?
C128 C129 C130 C131 -178.6(4) . . . . ?
C128 C129 C130 C146 -0.7(7) . . . . ?
C129 C104 C105 C106 -178.3(4) . . . . ?
C129 C104 C105 C126 2.5(7) . . . . ?
C129 C128 C148 C147 -0.7(8) . . . . ?
C129 C130 C131 C132 179.5(5) . . . . ?
C129 C130 C131 C145 1.2(7) . . . . ?
C129 C130 C146 C147 -0.4(8) . . . . ?
C130 C131 C132 C133 -177.4(5) . . . . ?
C130 C131 C145 C103 -4.6(7) . . . . ?
C130 C131 C145 C144 174.3(4) . . . . ?
C130 C146 C147 C148 1.1(8) . . . . ?
C130 C146 C147 C149 179.3(5) . . . . ?
C131 C130 C146 C147 177.4(5) . . . . ?
C131 C132 C133 C134 179.5(5) . . . . ?
C131 C132 C133 C143 1.6(7) . . . . ?
C132 C131 C145 C103 177.1(5) . . . . ?
C132 C131 C145 C144 -4.0(7) . . . . ?
C132 C133 C134 C135 -88.8(6) . . . . ?
C132 C133 C134 C139 85.2(6) . . . . ?
C132 C133 C143 C144 -0.8(7) . . . . ?
C133 C134 C135 C136 176.3(5) . . . . ?
C133 C134 C135 C142 -2.8(8) . . . . ?
C133 C134 C139 C138 -177.2(5) . . . . ?
C133 C134 C139 C140 1.3(8) . . . . ?
C133 C143 C144 C100 177.4(4) . . . . ?
C133 C143 C144 C145 -2.3(7) . . . . ?
C134 C133 C143 C144 -178.7(5) . . . . ?
C134 C135 C136 C137 -0.1(8) . . . . ?
C135 C134 C139 C138 -3.1(8) . . . . ?
C135 C134 C139 C140 175.5(5) . . . . ?
C135 C136 C137 C138 -0.9(9) . . . . ?
C135 C136 C137 C141 177.7(5) . . . . ?
C136 C137 C138 C139 -0.2(9) . . . . ?
C137 C138 C139 C134 2.2(9) . . . . ?
C137 C138 C139 C140 -176.3(6) . . . . ?
C139 C134 C135 C136 2.0(8) . . . . ?
C139 C134 C135 C142 -177.0(6) . . . . ?
C141 C137 C138 C139 -178.7(6) . . . . ?
C142 C135 C136 C137 179.0(6) . . . . ?
C143 C133 C134 C135 89.1(6) . . . . ?
C143 C133 C134 C139 -96.9(6) . . . . ?
C143 C144 C145 C103 -176.4(5) . . . . ?
C143 C144 C145 C131 4.7(7) . . . . ?
C144 C100 C101 C96 -174.7(4) . . . . ?
C144 C100 C101 C102 11.3(7) . . . . ?
C145 C103 C104 C105 177.7(4) . . . . ?
C145 C103 C104 C129 -1.8(7) . . . . ?
C145 C131 C132 C133 0.9(7) . . . . ?
C146 C130 C131 C132 1.7(8) . . . . ?
C146 C130 C131 C145 -176.6(5) . . . . ?
C146 C147 C148 C128 -0.5(8) . . . . ?
C146 C147 C149 C150 -108.5(6) . . . . ?
C146 C147 C149 C154 70.2(7) . . . . ?
C147 C149 C150 C151 179.8(5) . . . . ?
C147 C149 C150 C157 1.3(9) . . . . ?
C147 C149 C154 C153 -177.6(5) . . . . ?
C147 C149 C154 C155 -0.5(10) . . . . ?
C148 C128 C129 C104 -179.3(5) . . . . ?
C148 C128 C129 C130 1.3(7) . . . . ?
C148 C147 C149 C150 69.8(8) . . . . ?
C148 C147 C149 C154 -111.5(6) . . . . ?
C149 C147 C148 C128 -178.7(5) . . . . ?
C149 C150 C151 C152 -1.8(10) . . . . ?
C150 C149 C154 C153 1.0(9) . . . . ?
C150 C149 C154 C155 178.2(7) . . . . ?
C150 C151 C152 C153 0.3(10) . . . . ?
C150 C151 C152 C156 -179.9(6) . . . . ?
C151 C152 C153 C154 1.9(10) . . . . ?
C152 C153 C154 C149 -2.6(10) . . . . ?
C152 C153 C154 C155 -179.8(7) . . . . ?
C154 C149 C150 C151 1.0(9) . . . . ?
C154 C149 C150 C157 -177.4(6) . . . . ?
C156 C152 C153 C154 -177.9(6) . . . . ?
C157 C150 C151 C152 176.7(7) . . . . ?
C158 C127 C128 C129 -179.6(5) . . . . ?
C158 C127 C128 C148 0.2(8) . . . . ?
C158 C159 C160 C125 2.2(8) . . . . ?
C158 C159 C161 C162 77.2(7) . . . . ?
C158 C159 C161 C166 -98.5(6) . . . . ?
C159 C161 C162 C163 -174.5(5) . . . . ?
C159 C161 C162 C169 4.5(8) . . . . ?
C159 C161 C166 C165 173.8(5) . . . . ?
C159 C161 C166 C167 -6.6(8) . . . . ?
C160 C125 C126 C105 177.5(4) . . . . ?
C160 C125 C126 C127 -2.6(7) . . . . ?
C160 C159 C161 C162 -102.0(6) . . . . ?
C160 C159 C161 C166 82.3(7) . . . . ?
C161 C159 C160 C125 -178.6(5) . . . . ?
C161 C162 C163 C164 1.6(8) . . . . ?
C162 C161 C166 C165 -1.9(8) . . . . ?
C162 C161 C166 C167 177.8(5) . . . . ?
C162 C163 C164 C165 -3.4(9) . . . . ?
C162 C163 C164 C168 175.7(5) . . . . ?
C163 C164 C165 C166 2.7(9) . . . . ?
C164 C165 C166 C161 -0.1(9) . . . . ?
C164 C165 C166 C167 -179.7(6) . . . . ?
C166 C161 C162 C163 1.1(8) . . . . ?
C166 C161 C162 C169 -179.9(5) . . . . ?
C168 C164 C165 C166 -176.4(6) . . . . ?
C169 C162 C163 C164 -177.5(5) . . . . ?
C170 C98 C99 C100 173.6(5) . . . . ?
C170 C171 C172 C173 0.0(8) . . . . ?
C171 C170 C175 C174 1.1(7) . . . . ?
C171 C170 C175 C176 177.3(5) . . . . ?
C171 C172 C173 C174 0.1(8) . . . . ?
C171 C172 C173 C177 179.7(5) . . . . ?
C172 C173 C174 C175 0.4(8) . . . . ?
C173 C174 C175 C170 -1.0(8) . . . . ?
C173 C174 C175 C176 -177.4(5) . . . . ?
C175 C170 C171 C172 -0.6(7) . . . . ?
C175 C170 C171 C178 -178.6(5) . . . . ?
C177 C173 C174 C175 -179.2(5) . . . . ?
C178 C171 C172 C173 178.0(5) . . . . ?

loop_
_exptl_oxdiff_crystal_face_indexfrac_h
_exptl_oxdiff_crystal_face_indexfrac_k
_exptl_oxdiff_crystal_face_indexfrac_l
_exptl_oxdiff_crystal_face_x
_exptl_oxdiff_crystal_face_y
_exptl_oxdiff_crystal_face_z
-1.0013 0.0005 0.0012 0.0584 -0.0239 0.0204
1.0002 -2.0027 -0.0013 -0.1023 -0.0012 0.0755
2.0009 -2.0039 -1.0021 -0.1312 0.0811 0.0839
-0.0005 0.9998 -1.9990 0.0811 0.1293 0.0098
2.0020 -2.0026 0.9970 -0.1903 -0.0357 0.0261
-2.0026 1.0015 -0.9971 0.1684 0.0231 0.0218
-1.0002 2.0027 0.0013 0.1023 0.0012 -0.0755
-2.0009 2.0039 1.0021 0.1312 -0.0811 -0.0839
0.0017 2.0028 0.9996 0.0143 -0.0332 -0.1248
0.9991 -2.0040 -2.0004 -0.0431 0.1155 0.1333
0.0011 1.0017 0.9996 -0.0076 -0.0458 -0.0769
1.0025 2.0016 -0.0011 -0.0146 0.0491 -0.1164
-1.0025 -2.0016 0.0011 0.0146 -0.0491 0.1164
-1.0002 0.0019 2.0003 -0.0007 -0.1407 -0.0373
1.0002 -0.0019 -2.0003 0.0007 0.1407 0.0373
-2.0032 -1.0000 0.0024 0.0950 -0.0605 0.0888
1.0013 -0.0005 -0.0012 -0.0584 0.0239 -0.0204
-0.0006 -1.0011 -0.0000 -0.0219 -0.0126 0.0480
